data_1503727
loop_
_publ_author_name
'Zhang, Zhenjun'
'Ferrence, Gregory M.'
'Lash, Timothy D.'

_publ_section_title
;
 adj-Diazuliporphyrins, a new family of dicarbaporphyrinoids with
 unprecedented mesoionic characteristics.
;
_journal_issue 1
_journal_name_full 'Organic letters'
_journal_page_first 101
_journal_page_last 104
_journal_paper_doi 10.1021/ol802406f
_journal_volume 11
_journal_year 2009
_chemical_compound_source 'synthesis as described'
_chemical_formula_moiety 'C50 H53 Br1 N2 O4'
_chemical_formula_sum 'C50 H53 Br N2 O4'
_chemical_formula_weight 825.85
_chemical_name_systematic
;
 ?
;
_space_group_IT_number 2
_symmetry_cell_setting triclinic
_symmetry_Int_Tables_number 2
_symmetry_space_group_name_Hall '-P 1'
_symmetry_space_group_name_H-M 'P -1'
_atom_sites_solution_hydrogens geom
_atom_sites_solution_primary direct
_atom_sites_solution_secondary difmap
_audit_creation_date 2008-09-27T01:18:24-00:00
_audit_creation_method 'WinGX routine CIF_UPDATE'
_cell_angle_alpha 76.289(3)
_cell_angle_beta 78.954(3)
_cell_angle_gamma 65.989(3)
_cell_formula_units_Z 8
_cell_length_a 18.367(4)
_cell_length_b 21.913(4)
_cell_length_c 23.727(5)
_cell_measurement_reflns_used 6212
_cell_measurement_temperature 140(2)
_cell_measurement_theta_max 30.461
_cell_measurement_theta_min 2.289
_cell_measurement_wavelength 0.71073
_cell_volume 8426(3)
_computing_cell_refinement 'Apex2 v2008.2-0 '
_computing_data_collection 'Apex2 v2008.2-0 (Bruker, 2008)'
_computing_data_reduction 'Apex2 v2008.2-0 '
_computing_molecular_graphics
;
<i>Ortep-3</i> for Windows (Farrugia, 1997) and <i>Mercury CSD</i> (Macrae et 
al., 2006)
;
_computing_publication_material '<i>WinGX</i> (Farrugia, 1999) and <i>publCIF</i> (Westrip, 2008)'
_computing_structure_refinement 'SHELXL-97 (Sheldrick, 2008)'
_computing_structure_solution 'SHELXS-97 (Sheldrick, 2008)'
_diffrn_ambient_temperature 140(2)
_diffrn_measured_fraction_theta_full 0.985
_diffrn_measured_fraction_theta_max 0.985
_diffrn_measurement_device_type 'Bruker AXS SMART APEX CCD diffractometer'
_diffrn_measurement_method '\w scans'
_diffrn_radiation_monochromator graphite
_diffrn_radiation_probe x-ray
_diffrn_radiation_type MoK\a
_diffrn_radiation_wavelength 0.71073
_diffrn_reflns_av_R_equivalents 0.1887
_diffrn_reflns_av_unetI/netI 0.4305
_diffrn_reflns_limit_h_max 24
_diffrn_reflns_limit_h_min -24
_diffrn_reflns_limit_k_max 29
_diffrn_reflns_limit_k_min -29
_diffrn_reflns_limit_l_max 31
_diffrn_reflns_limit_l_min -31
_diffrn_reflns_number 85002
_diffrn_reflns_theta_full 28.28
_diffrn_reflns_theta_max 28.28
_diffrn_reflns_theta_min 0.89
_diffrn_standards_number 0
_exptl_absorpt_coefficient_mu 1.023
_exptl_absorpt_correction_T_max 0.884
_exptl_absorpt_correction_T_min 0.777
_exptl_absorpt_correction_type multi-scan
_exptl_absorpt_process_details 'Apex2 v2008.2-0 (Bruker, 2008)'
_exptl_crystal_colour black
_exptl_crystal_density_diffrn 1.302
_exptl_crystal_density_method 'not measured'
_exptl_crystal_description block
_exptl_crystal_F_000 3472
_exptl_crystal_size_max 0.24
_exptl_crystal_size_mid 0.24
_exptl_crystal_size_min 0.12
_refine_diff_density_max 6.298
_refine_diff_density_min -1.604
_refine_diff_density_rms 0.193
_refine_ls_extinction_method none
_refine_ls_goodness_of_fit_ref 1.138
_refine_ls_hydrogen_treatment constr
_refine_ls_matrix_type full
_refine_ls_number_parameters 1927
_refine_ls_number_reflns 41213
_refine_ls_number_restraints 13
_refine_ls_restrained_S_all 1.14
_refine_ls_R_factor_all 0.4051
_refine_ls_R_factor_gt 0.1696
_refine_ls_shift/su_max 0
_refine_ls_shift/su_mean 0
_refine_ls_structure_factor_coef Fsqd
_refine_ls_weighting_details 'calc w=1/[\s^2^(Fo^2^)+(0.2000P)^2^+0.0000P] where P=(Fo^2^+2Fc^2^)/3'
_refine_ls_weighting_scheme calc
_refine_ls_wR_factor_gt 0.4109
_refine_ls_wR_factor_ref 0.5022
_reflns_number_gt 10660
_reflns_number_total 41213
_reflns_threshold_expression >2\s(I)
_cod_data_source_file ol802406f_si_003.cif
_cod_data_source_block 08mz007
_cod_original_formula_sum 'C50 H53 Br1 N2 O4'
_cod_database_code 1503727

loop_
_symmetry_equiv_pos_as_xyz
'x, y, z'
'-x, -y, -z'

loop_
_atom_site_label
_atom_site_type_symbol
_atom_site_fract_x
_atom_site_fract_y
_atom_site_fract_z
_atom_site_U_iso_or_equiv
_atom_site_adp_type
_atom_site_occupancy
_atom_site_symmetry_multiplicity
_atom_site_calc_flag
_atom_site_refinement_flags
_atom_site_disorder_assembly
_atom_site_disorder_group
Br1 Br 0.13583(8) 0.45393(7) 0.95210(5) 0.0402(4) Uani 0.9 1 d P . .
Br2 Br 0.68102(14) 0.25010(14) 0.68276(10) 0.0901(8) Uani 0.75 1 d P . .
Br3 Br 0.94205(15) 0.09471(13) 0.85953(13) 0.0592(8) Uani 0.55 1 d P . .
Br4 Br 0.6331(3) 0.3817(2) 0.45162(14) 0.1034(13) Uani 0.55 1 d P . .
Br5 Br 0.40737(18) 0.00200(18) 0.54999(13) 0.0676(10) Uani 0.5 1 d P . .
Br6 Br 0.8695(6) 0.0854(5) 0.0184(4) 0.124(3) Uani 0.25 1 d P . .
Br7 Br 0.9780(5) 0.5973(4) 0.9326(4) 0.098(3) Uani 0.25 1 d P . .
C106 C 0.2083(11) -0.1668(9) 0.7158(8) 0.038(3) Uani 0.759(13) 1 d P A 1
H10A H 0.2375 -0.1504 0.6806 0.057 Uiso 0.759(13) 1 calc PR A 1
H10B H 0.1839 -0.1949 0.7062 0.057 Uiso 0.759(13) 1 calc PR A 1
H10C H 0.2455 -0.194 0.7451 0.057 Uiso 0.759(13) 1 calc PR A 1
C107 C 0.0817(11) -0.0657(10) 0.6972(8) 0.038(3) Uani 0.759(13) 1 d P A 1
H10D H 0.0534 -0.0934 0.6928 0.057 Uiso 0.759(13) 1 calc PR A 1
H10E H 0.1096 -0.0533 0.6594 0.057 Uiso 0.759(13) 1 calc PR A 1
H10F H 0.0431 -0.0244 0.7112 0.057 Uiso 0.759(13) 1 calc PR A 1
C108 C 0.0980(10) -0.1358(10) 0.7954(9) 0.038(3) Uani 0.759(13) 1 d P A 1
H10G H 0.0832 -0.17 0.7857 0.057 Uiso 0.759(13) 1 calc PR A 1
H10H H 0.0495 -0.0995 0.8088 0.057 Uiso 0.759(13) 1 calc PR A 1
H10I H 0.1336 -0.1569 0.8264 0.057 Uiso 0.759(13) 1 calc PR A 1
C906 C 0.190(4) -0.151(3) 0.696(2) 0.038(3) Uani 0.241(13) 1 d P A 2
H90A H 0.2441 -0.1776 0.7069 0.057 Uiso 0.241(13) 1 calc PR A 2
H90B H 0.1927 -0.1225 0.6572 0.057 Uiso 0.241(13) 1 calc PR A 2
H90C H 0.1636 -0.1813 0.6942 0.057 Uiso 0.241(13) 1 calc PR A 2
C907 C 0.060(4) -0.052(3) 0.714(3) 0.038(3) Uani 0.241(13) 1 d P A 2
H90D H 0.0233 -0.0276 0.7445 0.057 Uiso 0.241(13) 1 calc PR A 2
H90E H 0.0341 -0.0765 0.7004 0.057 Uiso 0.241(13) 1 calc PR A 2
H90F H 0.0719 -0.0196 0.6813 0.057 Uiso 0.241(13) 1 calc PR A 2
C908 C 0.127(3) -0.150(3) 0.789(3) 0.038(3) Uani 0.241(13) 1 d P A 2
H90G H 0.1073 -0.1274 0.8226 0.057 Uiso 0.241(13) 1 calc PR A 2
H90H H 0.1764 -0.1896 0.7961 0.057 Uiso 0.241(13) 1 calc PR A 2
H90I H 0.0862 -0.1647 0.7813 0.057 Uiso 0.241(13) 1 calc PR A 2
C110 C 0.5656(15) 0.1912(14) 0.4092(9) 0.045(3) Uani 0.512(10) 1 d P B 1
H11A H 0.6033 0.1856 0.3737 0.067 Uiso 0.512(10) 1 calc PR B 1
H11B H 0.5208 0.2351 0.4026 0.067 Uiso 0.512(10) 1 calc PR B 1
H11C H 0.5453 0.1546 0.4191 0.067 Uiso 0.512(10) 1 calc PR B 1
C111 C 0.6304(15) 0.2530(12) 0.4392(9) 0.045(3) Uani 0.512(10) 1 d P B 1
H11D H 0.6767 0.2424 0.4598 0.067 Uiso 0.512(10) 1 calc PR B 1
H11E H 0.5858 0.2925 0.4517 0.067 Uiso 0.512(10) 1 calc PR B 1
H11F H 0.6449 0.2631 0.3971 0.067 Uiso 0.512(10) 1 calc PR B 1
C112 C 0.6782(15) 0.1281(14) 0.4705(10) 0.045(3) Uani 0.512(10) 1 d P B 1
H11G H 0.7187 0.1218 0.4366 0.067 Uiso 0.512(10) 1 calc PR B 1
H11H H 0.6649 0.0876 0.4834 0.067 Uiso 0.512(10) 1 calc PR B 1
H11I H 0.6992 0.1354 0.5022 0.067 Uiso 0.512(10) 1 calc PR B 1
C912 C 0.6047(16) 0.1256(14) 0.4219(10) 0.045(3) Uani 0.488(10) 1 d P B 2
H91A H 0.6388 0.1244 0.3846 0.067 Uiso 0.488(10) 1 calc PR B 2
H91B H 0.5499 0.1348 0.415 0.067 Uiso 0.488(10) 1 calc PR B 2
H91C H 0.6256 0.0817 0.4478 0.067 Uiso 0.488(10) 1 calc PR B 2
C911 C 0.6798(16) 0.1726(15) 0.4606(10) 0.045(3) Uani 0.488(10) 1 d P B 2
H91D H 0.6963 0.1337 0.4923 0.067 Uiso 0.488(10) 1 calc PR B 2
H91E H 0.6861 0.2113 0.47 0.067 Uiso 0.488(10) 1 calc PR B 2
H91F H 0.7133 0.1608 0.4243 0.067 Uiso 0.488(10) 1 calc PR B 2
C910 C 0.5642(15) 0.2520(14) 0.4044(9) 0.045(3) Uani 0.488(10) 1 d P B 2
H91G H 0.5087 0.2576 0.4034 0.067 Uiso 0.488(10) 1 calc PR B 2
H91H H 0.5947 0.2435 0.3664 0.067 Uiso 0.488(10) 1 calc PR B 2
H91I H 0.565 0.2933 0.4129 0.067 Uiso 0.488(10) 1 calc PR B 2
C1 C -0.0326(7) 0.3747(5) 0.6672(5) 0.030(3) Uani 1 1 d . . .
C2 C -0.0495(6) 0.3402(5) 0.6290(5) 0.027(3) Uani 1 1 d . . .
C2A C -0.0983(7) 0.3041(6) 0.6462(5) 0.039(3) Uani 1 1 d . . .
H2A H -0.1236 0.3057 0.685 0.046 Uiso 1 1 calc R . .
C2B C -0.1172(8) 0.2652(6) 0.6165(6) 0.049(4) Uani 1 1 d . . .
H2B H -0.1535 0.2449 0.6377 0.059 Uiso 1 1 calc R . .
C2C C -0.0889(8) 0.2521(6) 0.5583(5) 0.041(3) Uani 1 1 d . . .
C3 C -0.0085(6) 0.3503(5) 0.5743(5) 0.027(3) Uani 1 1 d . . .
C3A C -0.0052(6) 0.3235(5) 0.5241(5) 0.031(3) Uani 1 1 d . . .
H3A H 0.0227 0.3381 0.489 0.037 Uiso 1 1 calc R . .
C3B C -0.0393(8) 0.2774(6) 0.5221(5) 0.044(3) Uani 1 1 d . . .
H3B H -0.0232 0.2603 0.4865 0.053 Uiso 1 1 calc R . .
C4 C 0.0334(6) 0.3929(5) 0.5755(5) 0.032(3) Uani 1 1 d . . .
C5 C 0.0748(6) 0.4227(5) 0.5273(5) 0.028(3) Uani 1 1 d . . .
H5 H 0.0823 0.408 0.4913 0.033 Uiso 1 1 calc R . .
C6 C 0.1051(6) 0.4709(6) 0.5280(5) 0.030(3) Uani 1 1 d . . .
C7 C 0.1562(6) 0.4930(5) 0.4809(5) 0.028(3) Uani 1 1 d . . .
C7A C 0.1744(6) 0.4766(6) 0.4253(5) 0.032(3) Uani 1 1 d . . .
H7A H 0.1481 0.4503 0.4179 0.038 Uiso 1 1 calc R . .
C7B C 0.2256(7) 0.4936(6) 0.3796(5) 0.037(3) Uani 1 1 d . . .
H7B H 0.2253 0.4807 0.3442 0.045 Uiso 1 1 calc R . .
C7C C 0.2775(7) 0.5261(6) 0.3765(5) 0.039(3) Uani 1 1 d . . .
C8 C 0.1810(6) 0.5361(5) 0.5025(4) 0.024(2) Uani 1 1 d . . .
C8A C 0.2364(7) 0.5650(6) 0.4742(5) 0.038(3) Uani 1 1 d . . .
H8A H 0.2462 0.5923 0.4952 0.046 Uiso 1 1 calc R . .
C8B C 0.2791(8) 0.5593(6) 0.4196(5) 0.044(3) Uani 1 1 d . . .
H8B H 0.3157 0.5818 0.4098 0.052 Uiso 1 1 calc R . .
C9 C 0.1415(6) 0.5450(5) 0.5605(5) 0.031(3) Uani 1 1 d . . .
C10 C 0.1468(7) 0.5839(6) 0.5970(5) 0.034(3) Uani 1 1 d . . .
H10 H 0.1775 0.6111 0.5805 0.041 Uiso 1 1 calc R . .
C11 C 0.1141(6) 0.5882(5) 0.6528(5) 0.030(3) Uani 1 1 d . . .
C12 C 0.1187(6) 0.6328(5) 0.6885(5) 0.031(3) Uani 1 1 d . . .
C12A C 0.1593(7) 0.6826(6) 0.6646(5) 0.036(3) Uani 1 1 d . . .
H12A H 0.1268 0.7199 0.6368 0.054 Uiso 1 1 calc R . .
H12B H 0.2123 0.6595 0.6449 0.054 Uiso 1 1 calc R . .
H12C H 0.1652 0.7008 0.6968 0.054 Uiso 1 1 calc R . .
C13 C 0.0775(6) 0.6242(5) 0.7399(4) 0.027(3) Uani 1 1 d . . .
C13A C 0.0606(7) 0.6602(6) 0.7889(5) 0.035(3) Uani 1 1 d . . .
H13A H 0.0996 0.6821 0.7846 0.042 Uiso 1 1 calc R . .
H13B H 0.0671 0.6272 0.826 0.042 Uiso 1 1 calc R . .
C13B C -0.0250(7) 0.7144(6) 0.7910(5) 0.040(3) Uani 1 1 d . . .
H13C H -0.0643 0.6929 0.7958 0.048 Uiso 1 1 calc R . .
H13D H -0.0357 0.7374 0.8247 0.048 Uiso 1 1 calc R . .
C13C C -0.0334(9) 0.7655(8) 0.7351(7) 0.0650(15) Uani 1 1 d . . .
O13D O -0.0843(6) 0.7606(5) 0.7033(5) 0.0791(12) Uani 1 1 d . . .
C13E C -0.0902(11) 0.8081(10) 0.6434(8) 0.111(3) Uani 1 1 d . . .
H13E H -0.0362 0.8015 0.6238 0.167 Uiso 1 1 calc R . .
H13F H -0.1182 0.8554 0.649 0.167 Uiso 1 1 calc R . .
H13G H -0.12 0.7976 0.6195 0.167 Uiso 1 1 calc R . .
O13F O 0.0015(6) 0.8034(5) 0.7186(4) 0.066(3) Uani 1 1 d . . .
C14 C 0.0487(6) 0.5707(5) 0.7393(5) 0.028(3) Uani 1 1 d . . .
C15 C 0.0041(6) 0.5453(6) 0.7857(5) 0.033(3) Uani 1 1 d . . .
H15 H -0.0053 0.5625 0.8207 0.039 Uiso 1 1 calc R . .
C16 C -0.0286(7) 0.4976(6) 0.7868(5) 0.033(3) Uani 1 1 d . . .
C17 C -0.0806(6) 0.4744(6) 0.8344(5) 0.036(3) Uani 1 1 d . . .
C17A C -0.1083(7) 0.4998(6) 0.8921(5) 0.038(3) Uani 1 1 d . . .
H17A H -0.0621 0.5006 0.9071 0.045 Uiso 1 1 calc R . .
H17B H -0.1285 0.4679 0.9208 0.045 Uiso 1 1 calc R . .
C17B C -0.1756(8) 0.5722(7) 0.8863(6) 0.064(4) Uani 1 1 d . . .
H17C H -0.1973 0.5831 0.9258 0.076 Uiso 1 1 calc R . .
H17D H -0.1519 0.6056 0.865 0.076 Uiso 1 1 calc R . .
C17C C -0.2404(9) 0.5790(8) 0.8562(7) 0.0650(15) Uani 1 1 d . . .
O17D O -0.2812(6) 0.5418(5) 0.8825(5) 0.0791(12) Uani 1 1 d . . .
C17E C -0.3500(11) 0.5372(10) 0.8604(8) 0.111(3) Uani 1 1 d . . .
H17E H -0.383 0.5822 0.8409 0.167 Uiso 1 1 calc R . .
H17F H -0.3826 0.5208 0.8933 0.167 Uiso 1 1 calc R . .
H17G H -0.3291 0.5057 0.8327 0.167 Uiso 1 1 calc R . .
O17F O -0.2570(7) 0.6092(6) 0.8075(5) 0.0938(14) Uani 1 1 d . . .
C18 C -0.0991(6) 0.4308(5) 0.8156(5) 0.028(3) Uani 1 1 d . . .
C18A C -0.1547(8) 0.3947(6) 0.8490(5) 0.048(3) Uani 1 1 d . . .
H18A H -0.1284 0.346 0.8479 0.073 Uiso 1 1 calc R . .
H18B H -0.2048 0.4135 0.8309 0.073 Uiso 1 1 calc R . .
H18C H -0.1664 0.4015 0.8896 0.073 Uiso 1 1 calc R . .
C19 C -0.0608(6) 0.4246(5) 0.7583(4) 0.024(2) Uani 1 1 d . . .
C20 C -0.0661(7) 0.3826(6) 0.7249(5) 0.034(3) Uani 1 1 d . . .
H20 H -0.0963 0.3556 0.7434 0.041 Uiso 1 1 calc R . .
C21 C 0.0207(6) 0.4027(5) 0.6343(5) 0.029(3) Uani 1 1 d . . .
H21 H 0.0455 0.4254 0.6489 0.034 Uiso 1 1 calc R . .
C22 C 0.0933(7) 0.5057(6) 0.5729(5) 0.033(3) Uani 1 1 d . . .
H22 H 0.0577 0.5034 0.6074 0.039 Uiso 1 1 calc R . .
N23 N 0.0696(5) 0.5517(4) 0.6875(4) 0.027(2) Uani 1 1 d . . .
H23 H 0.0575 0.5213 0.6769 0.032 Uiso 1 1 calc R . .
N24 N -0.0177(5) 0.4648(4) 0.7422(4) 0.028(2) Uani 1 1 d . . .
C25 C -0.1182(8) 0.2026(7) 0.5413(6) 0.053(4) Uani 1 1 d . . .
C26 C -0.0725(11) 0.1775(8) 0.4859(6) 0.083(6) Uani 1 1 d . . .
H26A H -0.0188 0.1443 0.4939 0.125 Uiso 1 1 calc R . .
H26B H -0.068 0.2158 0.4563 0.125 Uiso 1 1 calc R . .
H26C H -0.101 0.1559 0.4715 0.125 Uiso 1 1 calc R . .
C27 C -0.1089(9) 0.1408(7) 0.5890(6) 0.064(4) Uani 1 1 d . . .
H27A H -0.127 0.11 0.5768 0.096 Uiso 1 1 calc R . .
H27B H -0.1413 0.1551 0.6249 0.096 Uiso 1 1 calc R . .
H27C H -0.0524 0.1172 0.5961 0.096 Uiso 1 1 calc R . .
C28 C -0.2056(9) 0.2441(8) 0.5277(8) 0.089(6) Uani 1 1 d . . .
H28A H -0.24 0.2551 0.5639 0.134 Uiso 1 1 calc R . .
H28B H -0.2239 0.2174 0.51 0.134 Uiso 1 1 calc R . .
H28C H -0.2086 0.2862 0.5004 0.134 Uiso 1 1 calc R . .
C29 C 0.3365(9) 0.5245(8) 0.3214(6) 0.061(4) Uani 1 1 d . . .
C30 C 0.3814(11) 0.4461(10) 0.3116(8) 0.115(4) Uani 1 1 d . . .
H30A H 0.3997 0.4168 0.3485 0.172 Uiso 1 1 calc R . .
H30B H 0.4276 0.4422 0.2821 0.172 Uiso 1 1 calc R . .
H30C H 0.344 0.4322 0.2984 0.172 Uiso 1 1 calc R . .
C31 C 0.4077(11) 0.5403(10) 0.3295(8) 0.115(4) Uani 1 1 d . . .
H31A H 0.3955 0.5891 0.3174 0.172 Uiso 1 1 calc R . .
H31B H 0.4557 0.5152 0.3056 0.172 Uiso 1 1 calc R . .
H31C H 0.4175 0.5267 0.3707 0.172 Uiso 1 1 calc R . .
C32 C 0.2900(11) 0.5589(10) 0.2682(8) 0.115(4) Uani 1 1 d . . .
H32A H 0.2695 0.6082 0.2654 0.172 Uiso 1 1 calc R . .
H32B H 0.2451 0.5443 0.2722 0.172 Uiso 1 1 calc R . .
H32C H 0.3257 0.5461 0.2329 0.172 Uiso 1 1 calc R . .
C41 C 0.0886(6) 0.2486(5) 0.7965(4) 0.024(2) Uani 1 1 d . . .
C42 C 0.0492(6) 0.2622(5) 0.8531(4) 0.019(2) Uani 1 1 d . . .
C42A C 0.0003(6) 0.2289(5) 0.8885(4) 0.030(3) Uani 1 1 d . . .
H42A H -0.0048 0.1948 0.8729 0.035 Uiso 1 1 calc R . .
C42B C -0.0405(7) 0.2390(5) 0.9419(5) 0.030(3) Uani 1 1 d . . .
H42B H -0.0704 0.2112 0.9579 0.037 Uiso 1 1 calc R . .
C42C C -0.0455(6) 0.2841(6) 0.9772(5) 0.031(3) Uani 1 1 d . . .
C43 C 0.0727(6) 0.3102(5) 0.8664(4) 0.024(2) Uani 1 1 d . . .
C43A C 0.0479(6) 0.3387(5) 0.9165(4) 0.023(2) Uani 1 1 d . . .
H43A H 0.0697 0.3708 0.9179 0.028 Uiso 1 1 calc R . .
C43B C -0.0037(6) 0.3274(5) 0.9645(5) 0.032(3) Uani 1 1 d . . .
H43B H -0.0123 0.3534 0.9937 0.038 Uiso 1 1 calc R . .
C44 C 0.1252(6) 0.3289(5) 0.8178(4) 0.022(2) Uani 1 1 d . . .
C45 C 0.1572(6) 0.3771(5) 0.8122(4) 0.023(2) Uani 1 1 d . . .
H45 H 0.1505 0.3964 0.8456 0.028 Uiso 1 1 calc R . .
C46 C 0.1987(6) 0.4004(5) 0.7613(5) 0.027(3) Uani 1 1 d . . .
C47 C 0.2365(6) 0.4481(5) 0.7557(4) 0.021(2) Uani 1 1 d . . .
C47A C 0.2341(6) 0.4826(5) 0.7978(4) 0.025(2) Uani 1 1 d . . .
H47A H 0.2053 0.4725 0.8341 0.03 Uiso 1 1 calc R . .
C47B C 0.2667(6) 0.5291(5) 0.7955(4) 0.028(3) Uani 1 1 d . . .
H47B H 0.2529 0.5476 0.8303 0.034 Uiso 1 1 calc R . .
C47C C 0.3140(6) 0.5546(5) 0.7553(4) 0.022(2) Uani 1 1 d . . .
C48 C 0.2763(6) 0.4530(5) 0.6989(4) 0.023(2) Uani 1 1 d . . .
C48A C 0.3216(6) 0.4944(5) 0.6730(4) 0.029(3) Uani 1 1 d . . .
H48A H 0.3432 0.4917 0.6335 0.035 Uiso 1 1 calc R . .
C48B C 0.3380(6) 0.5375(5) 0.6976(4) 0.029(3) Uani 1 1 d . . .
H48B H 0.3704 0.5597 0.6727 0.035 Uiso 1 1 calc R . .
C49 C 0.2617(6) 0.4114(5) 0.6667(4) 0.026(3) Uani 1 1 d . . .
C50 C 0.2917(6) 0.3991(5) 0.6098(4) 0.027(3) Uani 1 1 d . . .
H50 H 0.3212 0.4253 0.5875 0.033 Uiso 1 1 calc R . .
C51 C 0.2840(6) 0.3544(5) 0.5821(4) 0.028(3) Uani 1 1 d . . .
C52 C 0.3246(6) 0.3412(5) 0.5238(4) 0.027(3) Uani 1 1 d . . .
C52A C 0.3788(6) 0.3718(6) 0.4883(5) 0.036(3) Uani 1 1 d . . .
H52A H 0.4091 0.3456 0.4574 0.054 Uiso 1 1 calc R . .
H52B H 0.4161 0.372 0.5128 0.054 Uiso 1 1 calc R . .
H52C H 0.3479 0.4186 0.4707 0.054 Uiso 1 1 calc R . .
C53 C 0.3035(6) 0.2921(6) 0.5127(4) 0.032(3) Uani 1 1 d . . .
C53A C 0.3351(7) 0.2580(6) 0.4606(4) 0.034(3) Uani 1 1 d . . .
H53A H 0.3219 0.217 0.4683 0.041 Uiso 1 1 calc R . .
H53B H 0.3942 0.2428 0.4553 0.041 Uiso 1 1 calc R . .
C53B C 0.3019(7) 0.3030(6) 0.4035(5) 0.038(3) Uani 1 1 d . . .
H53C H 0.3006 0.3491 0.4015 0.046 Uiso 1 1 calc R . .
H53D H 0.3389 0.2843 0.3701 0.046 Uiso 1 1 calc R . .
C53C C 0.2206(9) 0.3084(8) 0.3978(7) 0.0650(15) Uani 1 1 d . . .
O53D O 0.1896(6) 0.3592(5) 0.3550(5) 0.0791(12) Uani 1 1 d . . .
C53E C 0.1102(11) 0.3705(10) 0.3442(8) 0.111(3) Uani 1 1 d . . .
H53E H 0.1112 0.3305 0.3318 0.167 Uiso 1 1 calc R . .
H53F H 0.0917 0.4103 0.3135 0.167 Uiso 1 1 calc R . .
H53G H 0.0736 0.3783 0.3801 0.167 Uiso 1 1 calc R . .
O53F O 0.1862(7) 0.2731(6) 0.4242(5) 0.0938(14) Uani 1 1 d . . .
C54 C 0.2501(6) 0.2763(5) 0.5625(4) 0.027(3) Uani 1 1 d . . .
C55 C 0.2110(7) 0.2310(6) 0.5686(5) 0.033(3) Uani 1 1 d . . .
H55 H 0.218 0.2113 0.5354 0.039 Uiso 1 1 calc R . .
C56 C 0.1658(6) 0.2123(5) 0.6145(5) 0.025(3) Uani 1 1 d . . .
C57 C 0.1244(7) 0.1676(6) 0.6178(5) 0.033(3) Uani 1 1 d . . .
C57A C 0.1231(8) 0.1388(6) 0.5676(5) 0.045(3) Uani 1 1 d . . .
H57A H 0.1304 0.1696 0.531 0.054 Uiso 1 1 calc R . .
H57B H 0.07 0.1363 0.5697 0.054 Uiso 1 1 calc R . .
C57B C 0.1862(10) 0.0702(7) 0.5659(5) 0.078(5) Uani 1 1 d D . .
H57C H 0.236 0.0715 0.5749 0.094 Uiso 1 1 calc R . .
H57D H 0.1706 0.0388 0.5986 0.094 Uiso 1 1 calc R . .
C57C C 0.2065(8) 0.0400(6) 0.5155(5) 0.0650(15) Uani 1 1 d D . .
O57D O 0.1419(6) 0.0392(5) 0.5056(5) 0.0791(12) Uani 1 1 d D . .
C57E C 0.1432(11) 0.0162(10) 0.4480(7) 0.111(3) Uani 1 1 d D . .
H57E H 0.1076 -0.0087 0.4544 0.167 Uiso 1 1 calc R . .
H57F H 0.198 -0.0133 0.4359 0.167 Uiso 1 1 calc R . .
H57G H 0.1249 0.0562 0.4174 0.167 Uiso 1 1 calc R . .
O57F O 0.2722(7) 0.0117(6) 0.4859(5) 0.0938(14) Uani 1 1 d D . .
C58 C 0.0866(7) 0.1610(5) 0.6730(5) 0.032(3) Uani 1 1 d . . .
C58A C 0.0344(7) 0.1213(6) 0.6986(5) 0.041(3) Uani 1 1 d . . .
H58A H -0.0208 0.1527 0.7069 0.062 Uiso 1 1 calc R . .
H58B H 0.054 0.0912 0.7348 0.062 Uiso 1 1 calc R . .
H58C H 0.0358 0.0941 0.6707 0.062 Uiso 1 1 calc R . .
C59 C 0.1050(6) 0.2020(5) 0.7053(5) 0.028(3) Uani 1 1 d . . .
C60 C 0.0758(7) 0.2055(5) 0.7631(4) 0.033(3) Uani 1 1 d . . .
H60 H 0.0457 0.1787 0.7825 0.039 Uiso 1 1 calc R . .
C61 C 0.1369(6) 0.2846(5) 0.7770(5) 0.030(3) Uani 1 1 d . . .
H61 H 0.1727 0.2813 0.7422 0.036 Uiso 1 1 calc R . .
C62 C 0.2131(6) 0.3817(6) 0.7046(4) 0.031(3) Uani 1 1 d . . .
H62 H 0.1922 0.353 0.6947 0.037 Uiso 1 1 calc R . .
N63 N 0.2408(5) 0.3142(4) 0.6027(3) 0.025(2) Uani 1 1 d . . .
H63 H 0.2116 0.3132 0.6367 0.029 Uiso 1 1 calc R . .
N64 N 0.1515(5) 0.2325(4) 0.6664(4) 0.030(2) Uani 1 1 d . . .
C65 C -0.1040(7) 0.2898(7) 1.0340(5) 0.039(3) Uani 1 1 d . . .
C66 C -0.1661(7) 0.3639(7) 1.0278(5) 0.057(4) Uani 1 1 d . . .
H66A H -0.1393 0.3946 1.0276 0.086 Uiso 1 1 calc R . .
H66B H -0.2082 0.3679 1.0607 0.086 Uiso 1 1 calc R . .
H66C H -0.19 0.3761 0.9911 0.086 Uiso 1 1 calc R . .
C67 C -0.0569(7) 0.2728(6) 1.0864(4) 0.037(3) Uani 1 1 d . . .
H67A H -0.0088 0.2314 1.0836 0.055 Uiso 1 1 calc R . .
H67B H -0.0907 0.2656 1.1227 0.055 Uiso 1 1 calc R . .
H67C H -0.0411 0.3105 1.0864 0.055 Uiso 1 1 calc R . .
C68 C -0.1475(8) 0.2429(7) 1.0463(5) 0.054(4) Uani 1 1 d . . .
H68A H -0.176 0.2502 1.0129 0.081 Uiso 1 1 calc R . .
H68B H -0.1861 0.2519 1.0811 0.081 Uiso 1 1 calc R . .
H68C H -0.109 0.1959 1.0532 0.081 Uiso 1 1 calc R . .
C69 C 0.3474(7) 0.6020(5) 0.7701(4) 0.031(3) Uani 1 1 d . . .
C70 C 0.2870(7) 0.6500(6) 0.8089(6) 0.050(4) Uani 1 1 d . . .
H70A H 0.2379 0.6763 0.7898 0.074 Uiso 1 1 calc R . .
H70B H 0.3096 0.6809 0.8155 0.074 Uiso 1 1 calc R . .
H70C H 0.2745 0.6237 0.8464 0.074 Uiso 1 1 calc R . .
C71 C 0.3717(8) 0.6490(6) 0.7151(5) 0.042(3) Uani 1 1 d . . .
H71A H 0.4136 0.6209 0.6893 0.063 Uiso 1 1 calc R . .
H71B H 0.3918 0.6782 0.7277 0.063 Uiso 1 1 calc R . .
H71C H 0.3247 0.6773 0.6941 0.063 Uiso 1 1 calc R . .
C72 C 0.4240(7) 0.5564(6) 0.7995(6) 0.049(4) Uani 1 1 d . . .
H72A H 0.4436 0.5845 0.8142 0.074 Uiso 1 1 calc R . .
H72B H 0.4652 0.5321 0.7709 0.074 Uiso 1 1 calc R . .
H72C H 0.4121 0.5236 0.832 0.074 Uiso 1 1 calc R . .
C81 C 0.2381(6) 0.0874(5) 0.8314(4) 0.024(2) Uani 1 1 d . . .
C82 C 0.2211(6) 0.0435(6) 0.8050(5) 0.031(3) Uani 1 1 d . . .
C82A C 0.1731(6) 0.0064(5) 0.8301(5) 0.027(3) Uani 1 1 d . . .
H82A H 0.1496 0.0122 0.8688 0.033 Uiso 1 1 calc R . .
C82B C 0.1547(6) -0.0368(6) 0.8080(5) 0.037(3) Uani 1 1 d . . .
H82B H 0.1193 -0.055 0.8339 0.044 Uiso 1 1 calc R . .
C82C C 0.1778(6) -0.0598(5) 0.7545(4) 0.026(3) Uani 1 1 d . A .
C83 C 0.2609(6) 0.0464(5) 0.7453(4) 0.028(3) Uani 1 1 d . . .
C83A C 0.2640(6) 0.0082(5) 0.7064(5) 0.030(3) Uani 1 1 d . . .
H83A H 0.2962 0.0138 0.6707 0.036 Uiso 1 1 calc R . .
C83B C 0.2281(6) -0.0370(5) 0.7107(5) 0.028(3) Uani 1 1 d . . .
H83B H 0.2401 -0.0569 0.6768 0.033 Uiso 1 1 calc R . .
C84 C 0.3002(6) 0.0924(5) 0.7366(4) 0.024(2) Uani 1 1 d . . .
C85 C 0.3429(6) 0.1130(5) 0.6843(4) 0.025(3) Uani 1 1 d . . .
H85 H 0.3502 0.0908 0.6526 0.03 Uiso 1 1 calc R . .
C86 C 0.3750(6) 0.1622(5) 0.6747(4) 0.023(2) Uani 1 1 d . . .
C87 C 0.4277(6) 0.1751(6) 0.6255(5) 0.030(3) Uani 1 1 d . . .
C87A C 0.4533(6) 0.1419(6) 0.5775(4) 0.029(3) Uani 1 1 d . . .
H87A H 0.4325 0.1082 0.5794 0.035 Uiso 1 1 calc R . .
C87B C 0.5031(6) 0.1501(6) 0.5286(5) 0.034(3) Uani 1 1 d . . .
H87B H 0.5098 0.1224 0.5011 0.041 Uiso 1 1 calc R . .
C87C C 0.5476(7) 0.1942(7) 0.5114(5) 0.045(4) Uani 1 1 d . B .
C88 C 0.4520(7) 0.2259(5) 0.6351(5) 0.030(3) Uani 1 1 d . . .
C88A C 0.5024(7) 0.2549(6) 0.5984(5) 0.040(3) Uani 1 1 d . . .
H88A H 0.5104 0.289 0.6117 0.047 Uiso 1 1 calc R . .
C88B C 0.5425(8) 0.2399(7) 0.5444(6) 0.054(4) Uani 1 1 d . . .
H88B H 0.5728 0.267 0.5266 0.065 Uiso 1 1 calc R . .
C89 C 0.4126(6) 0.2435(6) 0.6919(5) 0.031(3) Uani 1 1 d . . .
C90 C 0.4284(6) 0.2862(5) 0.7217(5) 0.029(3) Uani 1 1 d . . .
H90 H 0.4603 0.3105 0.7 0.034 Uiso 1 1 calc R . .
C91 C 0.4025(7) 0.2948(5) 0.7770(5) 0.035(3) Uani 1 1 d . . .
C92 C 0.4273(7) 0.3325(5) 0.8091(5) 0.033(3) Uani 1 1 d . . .
C92A C 0.4807(8) 0.3683(6) 0.7793(5) 0.045(3) Uani 1 1 d . . .
H92A H 0.4526 0.4065 0.7499 0.068 Uiso 1 1 calc R . .
H92B H 0.5288 0.3369 0.7601 0.068 Uiso 1 1 calc R . .
H92C H 0.4961 0.3853 0.8079 0.068 Uiso 1 1 calc R . .
C93 C 0.3972(7) 0.3247(6) 0.8643(5) 0.034(3) Uani 1 1 d . . .
C93A C 0.4086(7) 0.3496(6) 0.9136(5) 0.044(3) Uani 1 1 d . . .
H93A H 0.4655 0.3439 0.9099 0.052 Uiso 1 1 calc R . .
H93B H 0.3985 0.32 0.9503 0.052 Uiso 1 1 calc R . .
C93B C 0.3578(7) 0.4218(6) 0.9196(5) 0.041(3) Uani 1 1 d . . .
H93G H 0.3543 0.4505 0.8803 0.049 Uiso 1 1 calc R . .
H93H H 0.3029 0.4248 0.936 0.049 Uiso 1 1 calc R . .
C93C C 0.3876(9) 0.4485(8) 0.9562(7) 0.0650(15) Uani 1 1 d . . .
O93D O 0.3528(8) 0.5152(7) 0.9492(6) 0.0791(12) Uani 0.759(13) 1 d PD . .
C93E C 0.3849(14) 0.5508(11) 0.9769(10) 0.111(3) Uani 0.759(13) 1 d PD . .
H93C H 0.3755 0.539 1.0194 0.167 Uiso 0.759(13) 1 calc PR . .
H93D H 0.3581 0.6 0.9647 0.167 Uiso 0.759(13) 1 calc PR . .
H93E H 0.4426 0.5373 0.9651 0.167 Uiso 0.759(13) 1 calc PR . .
O93F O 0.4459(7) 0.4173(6) 0.9830(5) 0.0938(14) Uani 1 1 d . . .
C94 C 0.3476(6) 0.2852(6) 0.8717(5) 0.034(3) Uani 1 1 d . . .
C95 C 0.3025(7) 0.2680(6) 0.9202(5) 0.034(3) Uani 1 1 d . . .
H95 H 0.2982 0.2879 0.9527 0.04 Uiso 1 1 calc R . .
C96 C 0.2613(6) 0.2241(5) 0.9283(5) 0.029(3) Uani 1 1 d . . .
C97 C 0.2092(7) 0.2124(6) 0.9798(5) 0.033(3) Uani 1 1 d . . .
C97A C 0.1800(7) 0.2524(6) 1.0276(5) 0.040(3) Uani 1 1 d . . .
H97A H 0.1208 0.2682 1.0332 0.047 Uiso 1 1 calc R . .
H97B H 0.1935 0.2932 1.0142 0.047 Uiso 1 1 calc R . .
C97B C 0.2100(6) 0.2190(6) 1.0863(5) 0.036(3) Uani 1 1 d . . .
H97C H 0.1777 0.2492 1.1147 0.043 Uiso 1 1 calc R . .
H97D H 0.2001 0.1764 1.0988 0.043 Uiso 1 1 calc R . .
C97C C 0.2948(9) 0.2029(8) 1.0896(7) 0.0650(15) Uani 1 1 d . . .
O97D O 0.3199(6) 0.1625(5) 1.1398(5) 0.0791(12) Uani 1 1 d . . .
C97E C 0.4037(10) 0.1431(10) 1.1483(8) 0.111(3) Uani 1 1 d . . .
H97E H 0.4383 0.1104 1.1231 0.167 Uiso 1 1 calc R . .
H97F H 0.4117 0.1224 1.1892 0.167 Uiso 1 1 calc R . .
H97G H 0.4173 0.1836 1.1383 0.167 Uiso 1 1 calc R . .
O97F O 0.3400(7) 0.2212(6) 1.0542(5) 0.0938(14) Uani 1 1 d . . .
C98 C 0.1860(7) 0.1628(6) 0.9720(5) 0.032(3) Uani 1 1 d . . .
C98A C 0.1300(7) 0.1339(6) 1.0118(5) 0.035(3) Uani 1 1 d . . .
H98A H 0.1609 0.0908 1.0353 0.053 Uiso 1 1 calc R . .
H98B H 0.0969 0.126 0.9885 0.053 Uiso 1 1 calc R . .
H98C H 0.0953 0.1658 1.0375 0.053 Uiso 1 1 calc R . .
C99 C 0.2218(6) 0.1484(6) 0.9147(5) 0.030(3) Uani 1 1 d . . .
C100 C 0.2113(6) 0.1005(6) 0.8889(5) 0.033(3) Uani 1 1 d . . .
H100 H 0.1829 0.0743 0.9131 0.04 Uiso 1 1 calc R . .
C101 C 0.2863(6) 0.1157(5) 0.7899(5) 0.029(3) Uani 1 1 d . . .
H101 H 0.3069 0.1464 0.7967 0.035 Uiso 1 1 calc R . .
C102 C 0.3635(7) 0.2083(5) 0.7114(4) 0.031(3) Uani 1 1 d . . .
H102 H 0.3263 0.2141 0.7455 0.037 Uiso 1 1 calc R . .
N103 N 0.3567(5) 0.2664(4) 0.8180(4) 0.032(2) Uani 1 1 d . . .
H103 H 0.3357 0.2395 0.8112 0.039 Uiso 1 1 calc R . .
N104 N 0.2675(5) 0.1858(4) 0.8891(4) 0.026(2) Uani 1 1 d . . .
C105 C 0.1417(7) -0.1055(6) 0.7405(5) 0.034(3) Uani 1 1 d . . .
C109 C 0.6039(7) 0.1890(7) 0.4540(5) 0.057(4) Uani 1 1 d . . .
C121 C 0.5294(6) 0.1162(5) 0.8206(5) 0.027(3) Uani 1 1 d . . .
C122 C 0.5577(6) 0.1514(6) 0.8508(5) 0.035(3) Uani 1 1 d . . .
C222 C 0.6070(7) 0.1863(6) 0.8259(5) 0.041(3) Uani 1 1 d . . .
H222 H 0.6236 0.1852 0.7856 0.05 Uiso 1 1 calc R . .
C322 C 0.6369(7) 0.2230(6) 0.8494(5) 0.042(3) Uani 1 1 d . . .
H322 H 0.6718 0.2417 0.8233 0.05 Uiso 1 1 calc R . .
C422 C 0.6224(7) 0.2359(6) 0.9062(6) 0.042(3) Uani 1 1 d . . .
C123 C 0.5208(7) 0.1466(5) 0.9083(5) 0.030(3) Uani 1 1 d . . .
C223 C 0.5304(7) 0.1740(6) 0.9532(5) 0.035(3) Uani 1 1 d . . .
H223 H 0.5013 0.1652 0.9898 0.042 Uiso 1 1 calc R . .
C323 C 0.5765(7) 0.2122(5) 0.9520(5) 0.037(3) Uani 1 1 d . . .
H323 H 0.5759 0.2234 0.9884 0.044 Uiso 1 1 calc R . .
C124 C 0.4729(6) 0.1069(5) 0.9163(4) 0.025(3) Uani 1 1 d . . .
C125 C 0.4353(6) 0.0824(5) 0.9664(5) 0.030(3) Uani 1 1 d . . .
H125 H 0.4336 0.0996 1 0.035 Uiso 1 1 calc R . .
C126 C 0.3999(6) 0.0367(5) 0.9747(4) 0.024(2) Uani 1 1 d . . .
C127 C 0.3524(6) 0.0189(5) 1.0267(5) 0.029(3) Uani 1 1 d . . .
C227 C 0.3426(7) 0.0384(5) 1.0793(5) 0.035(3) Uani 1 1 d . . .
H227 H 0.3725 0.0647 1.0803 0.042 Uiso 1 1 calc R . .
C327 C 0.2973(8) 0.0268(6) 1.1306(5) 0.050(4) Uani 1 1 d . . .
H327 H 0.3049 0.0424 1.1623 0.06 Uiso 1 1 calc R . .
C427 C 0.2410(8) -0.0048(6) 1.1440(5) 0.048(4) Uani 1 1 d . . .
C128 C 0.3174(6) -0.0239(5) 1.0142(5) 0.028(3) Uani 1 1 d . . .
C228 C 0.2628(7) -0.0507(5) 1.0503(5) 0.037(3) Uani 1 1 d . . .
H228 H 0.248 -0.08 1.0353 0.044 Uiso 1 1 calc R . .
C328 C 0.2285(8) -0.0374(6) 1.1066(6) 0.052(4) Uani 1 1 d . . .
H328 H 0.1879 -0.0551 1.122 0.062 Uiso 1 1 calc R . .
C129 C 0.3518(6) -0.0388(5) 0.9547(5) 0.029(3) Uani 1 1 d . . .
C130 C 0.3380(6) -0.0798(5) 0.9248(5) 0.029(3) Uani 1 1 d . . .
H130 H 0.3048 -0.1035 0.9454 0.034 Uiso 1 1 calc R . .
C131 C 0.3673(6) -0.0896(5) 0.8689(5) 0.029(3) Uani 1 1 d . . .
C132 C 0.3541(7) -0.1395(6) 0.8426(5) 0.034(3) Uani 1 1 d . . .
C232 C 0.3082(8) -0.1802(6) 0.8695(5) 0.054(4) Uani 1 1 d . . .
H232 H 0.2976 -0.199 0.8397 0.08 Uiso 1 1 calc R . .
H332 H 0.2573 -0.1522 0.8886 0.08 Uiso 1 1 calc R . .
H342 H 0.3384 -0.2175 0.8986 0.08 Uiso 1 1 calc R . .
C233 C 0.4154(8) -0.1858(6) 0.7466(5) 0.046(3) Uani 1 1 d . . .
H233 H 0.3726 -0.2041 0.7531 0.055 Uiso 1 1 calc R . .
H333 H 0.4153 -0.1598 0.7063 0.055 Uiso 1 1 calc R . .
C333 C 0.4951(8) -0.2438(7) 0.7531(6) 0.055(4) Uani 1 1 d . . .
H433 H 0.5036 -0.2743 0.7256 0.067 Uiso 1 1 calc R . .
H533 H 0.5383 -0.2257 0.7427 0.067 Uiso 1 1 calc R . .
C433 C 0.5000(9) -0.2817(8) 0.8112(7) 0.0650(15) Uani 1 1 d . . .
O533 O 0.5496(6) -0.2737(5) 0.8408(5) 0.0791(12) Uani 1 1 d . . .
C633 C 0.5509(11) -0.3065(10) 0.9034(8) 0.111(3) Uani 1 1 d . . .
H633 H 0.4959 -0.2968 0.9219 0.167 Uiso 1 1 calc R . .
H763 H 0.5782 -0.2885 0.9231 0.167 Uiso 1 1 calc R . .
H863 H 0.5797 -0.3556 0.9064 0.167 Uiso 1 1 calc R . .
O733 O 0.4584(7) -0.3148(6) 0.8337(5) 0.0938(14) Uani 1 1 d . . .
C133 C 0.3974(8) -0.1382(6) 0.7900(6) 0.045(3) Uani 1 1 d . . .
C134 C 0.4321(7) -0.0859(6) 0.7814(5) 0.032(3) Uani 1 1 d . . .
C135 C 0.4777(6) -0.0704(5) 0.7314(5) 0.032(3) Uani 1 1 d . . .
H135 H 0.4855 -0.0949 0.7011 0.039 Uiso 1 1 calc R . .
C136 C 0.5143(7) -0.0228(6) 0.7194(5) 0.035(3) Uani 1 1 d . . .
C137 C 0.5628(7) -0.0070(6) 0.6700(5) 0.035(3) Uani 1 1 d . . .
C237 C 0.5872(8) -0.0397(7) 0.6183(5) 0.055(4) Uani 1 1 d . . .
H237 H 0.5866 -0.005 0.5828 0.066 Uiso 1 1 calc R . .
H337 H 0.548 -0.0593 0.6161 0.066 Uiso 1 1 calc R . .
C337 C 0.6725(10) -0.0968(8) 0.6201(7) 0.087(6) Uani 1 1 d . . .
H437 H 0.7103 -0.0787 0.6278 0.105 Uiso 1 1 calc R . .
H537 H 0.6909 -0.1112 0.5816 0.105 Uiso 1 1 calc R . .
C437 C 0.6736(9) -0.1613(8) 0.6694(7) 0.0650(15) Uani 1 1 d . . .
O537 O 0.7243(6) -0.1754(5) 0.7018(5) 0.0791(12) Uani 1 1 d . . .
C637 C 0.7276(11) -0.2374(9) 0.7464(8) 0.111(3) Uani 1 1 d . . .
H637 H 0.6763 -0.2281 0.771 0.167 Uiso 1 1 calc R . .
H737 H 0.7707 -0.2496 0.7706 0.167 Uiso 1 1 calc R . .
H837 H 0.7378 -0.2751 0.7266 0.167 Uiso 1 1 calc R . .
O737 O 0.6264(7) -0.1873(6) 0.6686(5) 0.0938(14) Uani 1 1 d . . .
C138 C 0.5847(7) 0.0417(6) 0.6789(5) 0.036(3) Uani 1 1 d . . .
C238 C 0.6394(7) 0.0728(6) 0.6393(5) 0.045(3) Uani 1 1 d . . .
H238 H 0.6924 0.0524 0.6534 0.067 Uiso 1 1 calc R . .
H338 H 0.6173 0.1218 0.639 0.067 Uiso 1 1 calc R . .
H438 H 0.6442 0.0645 0.5997 0.067 Uiso 1 1 calc R . .
C139 C 0.5482(7) 0.0595(6) 0.7367(5) 0.031(3) Uani 1 1 d . . .
C140 C 0.5585(6) 0.1046(6) 0.7617(5) 0.032(3) Uani 1 1 d . . .
H140 H 0.5874 0.1308 0.7384 0.039 Uiso 1 1 calc R . .
C141 C 0.4778(7) 0.0930(5) 0.8589(5) 0.033(3) Uani 1 1 d . . .
H141 H 0.4485 0.0705 0.8493 0.04 Uiso 1 1 calc R . .
C142 C 0.4019(6) -0.0025(5) 0.9348(4) 0.025(2) Uani 1 1 d . . .
H142 H 0.4338 -0.0041 0.8982 0.029 Uiso 1 1 calc R . .
N143 N 0.4142(5) -0.0599(4) 0.8298(4) 0.026(2) Uani 1 1 d . . .
N144 N 0.5052(5) 0.0179(4) 0.7587(4) 0.031(2) Uani 1 1 d . . .
H144 H 0.4763 0.0175 0.7929 0.038 Uiso 1 1 calc R . .
C145 C 0.6682(8) 0.2758(7) 0.9177(5) 0.053(3) Uani 1 1 d . . .
C146 C 0.7577(9) 0.2387(8) 0.9092(7) 0.077(5) Uani 1 1 d . . .
H146 H 0.7843 0.2662 0.9168 0.116 Uiso 1 1 calc R . .
H246 H 0.774 0.2304 0.869 0.116 Uiso 1 1 calc R . .
H346 H 0.7731 0.1952 0.9363 0.116 Uiso 1 1 calc R . .
C147 C 0.6417(9) 0.3471(7) 0.8761(7) 0.077(5) Uani 1 1 d . . .
H147 H 0.6692 0.3739 0.8837 0.116 Uiso 1 1 calc R . .
H247 H 0.5836 0.3711 0.8833 0.116 Uiso 1 1 calc R . .
H347 H 0.6558 0.3405 0.8354 0.116 Uiso 1 1 calc R . .
C148 C 0.6491(10) 0.2901(8) 0.9798(6) 0.077(5) Uani 1 1 d . . .
H148 H 0.6623 0.247 1.0075 0.115 Uiso 1 1 calc R . .
H248 H 0.5919 0.3176 0.9868 0.115 Uiso 1 1 calc R . .
H348 H 0.6807 0.3147 0.985 0.115 Uiso 1 1 calc R . .
C149 C 0.1876(8) 0.0055(7) 1.2003(5) 0.053(3) Uani 1 1 d D . .
C150 C 0.2185(10) 0.0386(9) 1.2397(7) 0.118(4) Uani 1 1 d D . .
H15A H 0.2161 0.0836 1.2191 0.177 Uiso 1 1 calc R . .
H15B H 0.2739 0.0095 1.2471 0.177 Uiso 1 1 calc R . .
H15C H 0.1843 0.0427 1.2769 0.177 Uiso 1 1 calc R . .
C151 C 0.1961(11) -0.0584(8) 1.2388(8) 0.118(4) Uani 1 1 d D . .
H15D H 0.2529 -0.0883 1.2379 0.177 Uiso 1 1 calc R . .
H15E H 0.1662 -0.0799 1.2259 0.177 Uiso 1 1 calc R . .
H15F H 0.1749 -0.0503 1.2787 0.177 Uiso 1 1 calc R . .
C152 C 0.1109(9) 0.0639(9) 1.1911(8) 0.118(4) Uani 1 1 d D . .
H15G H 0.1211 0.1014 1.1637 0.177 Uiso 1 1 calc R . .
H15H H 0.0852 0.0785 1.2284 0.177 Uiso 1 1 calc R . .
H15I H 0.0754 0.0504 1.175 0.177 Uiso 1 1 calc R . .

loop_
_atom_site_aniso_label
_atom_site_aniso_U_11
_atom_site_aniso_U_22
_atom_site_aniso_U_33
_atom_site_aniso_U_23
_atom_site_aniso_U_13
_atom_site_aniso_U_12
Br1 0.0511(9) 0.0524(10) 0.0278(7) -0.0153(6) 0.0094(6) -0.0317(8)
Br2 0.0805(17) 0.120(2) 0.0535(14) 0.0072(13) 0.0177(12) -0.0447(16)
Br3 0.0503(16) 0.0556(17) 0.084(2) -0.0161(15) 0.0003(14) -0.0336(14)
Br4 0.143(3) 0.146(3) 0.0528(19) 0.018(2) -0.033(2) -0.096(3)
Br5 0.065(2) 0.114(3) 0.0554(19) -0.0469(18) 0.0051(15) -0.054(2)
Br6 0.128(8) 0.129(8) 0.120(7) -0.028(6) 0.017(6) -0.063(6)
Br7 0.121(7) 0.074(5) 0.102(6) -0.028(4) 0.004(5) -0.042(5)
C106 0.038(8) 0.037(7) 0.043(7) 0.005(5) -0.016(5) -0.019(6)
C107 0.038(8) 0.037(7) 0.043(7) 0.005(5) -0.016(5) -0.019(6)
C108 0.038(8) 0.037(7) 0.043(7) 0.005(5) -0.016(5) -0.019(6)
C906 0.038(8) 0.037(7) 0.043(7) 0.005(5) -0.016(5) -0.019(6)
C907 0.038(8) 0.037(7) 0.043(7) 0.005(5) -0.016(5) -0.019(6)
C908 0.038(8) 0.037(7) 0.043(7) 0.005(5) -0.016(5) -0.019(6)
C110 0.047(7) 0.065(8) 0.020(5) -0.002(6) 0.006(5) -0.026(7)
C111 0.047(7) 0.065(8) 0.020(5) -0.002(6) 0.006(5) -0.026(7)
C112 0.047(7) 0.065(8) 0.020(5) -0.002(6) 0.006(5) -0.026(7)
C912 0.047(7) 0.065(8) 0.020(5) -0.002(6) 0.006(5) -0.026(7)
C911 0.047(7) 0.065(8) 0.020(5) -0.002(6) 0.006(5) -0.026(7)
C910 0.047(7) 0.065(8) 0.020(5) -0.002(6) 0.006(5) -0.026(7)
C1 0.035(7) 0.019(6) 0.037(7) 0.002(5) -0.019(6) -0.008(6)
C2 0.026(6) 0.013(6) 0.037(7) 0.000(5) -0.008(5) -0.002(5)
C2A 0.046(8) 0.042(8) 0.033(7) -0.003(6) -0.007(6) -0.023(7)
C2B 0.047(8) 0.043(8) 0.062(9) 0.009(7) -0.022(7) -0.024(7)
C2C 0.050(8) 0.041(8) 0.037(8) -0.001(6) -0.022(7) -0.018(7)
C3 0.026(6) 0.024(6) 0.027(6) 0.002(5) -0.011(5) -0.004(5)
C3A 0.029(7) 0.032(7) 0.033(7) -0.006(5) -0.010(5) -0.009(6)
C3B 0.054(9) 0.050(9) 0.034(7) -0.002(6) -0.020(7) -0.021(7)
C4 0.026(6) 0.031(7) 0.043(8) -0.011(6) -0.008(6) -0.010(6)
C5 0.024(6) 0.028(7) 0.027(6) -0.005(5) -0.007(5) -0.004(5)
C6 0.027(6) 0.034(7) 0.029(6) -0.007(5) -0.006(5) -0.010(6)
C7 0.027(6) 0.021(6) 0.032(7) 0.000(5) -0.006(5) -0.006(5)
C7A 0.030(7) 0.040(7) 0.025(6) -0.009(5) 0.001(5) -0.012(6)
C7B 0.039(7) 0.036(7) 0.030(7) -0.004(6) -0.003(6) -0.009(6)
C7C 0.036(7) 0.037(8) 0.038(7) -0.004(6) -0.011(6) -0.006(6)
C8 0.025(6) 0.013(6) 0.028(6) 0.007(5) -0.013(5) -0.003(5)
C8A 0.037(7) 0.037(7) 0.046(8) -0.007(6) 0.001(6) -0.022(6)
C8B 0.049(8) 0.032(7) 0.043(8) -0.011(6) 0.003(7) -0.010(6)
C9 0.026(6) 0.025(7) 0.036(7) 0.002(5) -0.003(5) -0.008(5)
C10 0.035(7) 0.030(7) 0.033(7) -0.003(6) -0.007(6) -0.009(6)
C11 0.029(7) 0.019(6) 0.043(7) -0.007(5) -0.016(6) -0.004(5)
C12 0.031(7) 0.020(6) 0.045(8) -0.005(5) -0.024(6) -0.007(5)
C12A 0.041(7) 0.046(8) 0.033(7) -0.006(6) -0.004(6) -0.030(7)
C13 0.025(6) 0.033(7) 0.020(6) -0.006(5) 0.004(5) -0.011(5)
C13A 0.038(7) 0.032(7) 0.035(7) -0.001(5) -0.009(6) -0.012(6)
C13B 0.038(7) 0.049(8) 0.042(8) -0.024(6) 0.000(6) -0.016(7)
C13C 0.052(4) 0.067(4) 0.071(4) -0.035(3) -0.002(3) -0.008(3)
O13D 0.065(3) 0.079(3) 0.098(3) -0.033(2) -0.040(2) -0.009(2)
C13E 0.092(5) 0.127(6) 0.104(6) -0.032(5) -0.049(4) -0.008(5)
O13F 0.087(8) 0.060(7) 0.071(7) 0.004(5) -0.030(6) -0.047(6)
C14 0.028(6) 0.021(6) 0.030(7) -0.006(5) -0.005(5) -0.003(5)
C15 0.017(6) 0.047(8) 0.029(7) -0.011(6) -0.007(5) -0.004(6)
C16 0.031(7) 0.038(7) 0.027(7) 0.002(6) -0.008(5) -0.011(6)
C17 0.021(6) 0.035(7) 0.028(7) 0.002(6) -0.007(5) 0.012(6)
C17A 0.036(7) 0.050(8) 0.027(7) -0.004(6) 0.003(5) -0.020(7)
C17B 0.062(10) 0.071(11) 0.065(10) -0.039(8) -0.003(8) -0.019(9)
C17C 0.052(4) 0.067(4) 0.071(4) -0.035(3) -0.002(3) -0.008(3)
O17D 0.065(3) 0.079(3) 0.098(3) -0.033(2) -0.040(2) -0.009(2)
C17E 0.092(5) 0.127(6) 0.104(6) -0.032(5) -0.049(4) -0.008(5)
O17F 0.099(4) 0.100(4) 0.078(3) -0.012(3) -0.021(3) -0.031(3)
C18 0.026(6) 0.024(6) 0.036(7) 0.006(5) -0.013(5) -0.011(5)
C18A 0.062(9) 0.037(8) 0.042(8) 0.009(6) -0.013(7) -0.020(7)
C19 0.028(6) 0.021(6) 0.022(6) -0.003(5) 0.000(5) -0.009(5)
C20 0.032(7) 0.032(7) 0.033(7) 0.002(6) -0.003(5) -0.011(6)
C21 0.027(6) 0.021(6) 0.036(7) -0.012(5) 0.005(5) -0.006(5)
C22 0.036(7) 0.046(8) 0.019(6) -0.004(5) 0.001(5) -0.022(6)
N23 0.035(5) 0.023(5) 0.025(5) -0.002(4) -0.010(4) -0.013(5)
N24 0.030(5) 0.023(5) 0.031(5) -0.007(4) -0.016(4) -0.003(4)
C25 0.066(10) 0.051(9) 0.060(9) -0.005(7) -0.030(8) -0.033(8)
C26 0.152(17) 0.091(13) 0.055(10) -0.012(9) -0.021(11) -0.089(13)
C27 0.095(12) 0.056(10) 0.075(11) -0.021(8) -0.016(9) -0.055(9)
C28 0.079(12) 0.072(12) 0.140(17) 0.006(11) -0.050(12) -0.048(10)
C29 0.068(10) 0.082(12) 0.038(8) -0.012(8) 0.012(7) -0.041(9)
C30 0.112(10) 0.149(11) 0.084(8) -0.040(8) 0.048(7) -0.066(9)
C31 0.112(10) 0.149(11) 0.084(8) -0.040(8) 0.048(7) -0.066(9)
C32 0.112(10) 0.149(11) 0.084(8) -0.040(8) 0.048(7) -0.066(9)
C41 0.029(6) 0.016(6) 0.032(6) -0.004(5) -0.013(5) -0.010(5)
C42 0.016(5) 0.016(6) 0.024(6) -0.003(5) -0.008(4) -0.002(5)
C42A 0.039(7) 0.033(7) 0.025(6) -0.008(5) 0.003(5) -0.024(6)
C42B 0.047(8) 0.025(7) 0.028(6) 0.002(5) -0.007(6) -0.024(6)
C42C 0.020(6) 0.039(7) 0.031(7) 0.005(6) -0.007(5) -0.012(6)
C43 0.026(6) 0.023(6) 0.022(6) -0.001(5) -0.005(5) -0.010(5)
C43A 0.025(6) 0.021(6) 0.024(6) -0.002(5) -0.003(5) -0.009(5)
C43B 0.031(7) 0.033(7) 0.025(6) 0.014(5) -0.016(5) -0.011(6)
C44 0.020(6) 0.030(6) 0.020(6) -0.006(5) -0.003(5) -0.011(5)
C45 0.024(6) 0.028(6) 0.019(6) -0.006(5) -0.001(5) -0.009(5)
C46 0.023(6) 0.026(6) 0.030(6) -0.016(5) 0.007(5) -0.007(5)
C47 0.023(6) 0.026(6) 0.018(6) -0.004(5) -0.004(5) -0.013(5)
C47A 0.030(6) 0.027(6) 0.017(6) 0.002(5) -0.004(5) -0.014(5)
C47B 0.036(7) 0.028(7) 0.017(6) 0.000(5) 0.000(5) -0.012(6)
C47C 0.020(6) 0.022(6) 0.024(6) -0.001(5) -0.007(5) -0.007(5)
C48 0.022(6) 0.024(6) 0.022(6) -0.007(5) -0.004(5) -0.007(5)
C48A 0.029(6) 0.038(7) 0.020(6) -0.007(5) 0.001(5) -0.014(6)
C48B 0.039(7) 0.026(6) 0.027(6) -0.006(5) 0.008(5) -0.021(6)
C49 0.031(6) 0.029(7) 0.018(6) 0.008(5) -0.008(5) -0.016(6)
C50 0.029(6) 0.036(7) 0.013(5) -0.002(5) -0.001(5) -0.009(6)
C51 0.033(7) 0.023(6) 0.023(6) 0.001(5) -0.009(5) -0.007(6)
C52 0.033(7) 0.031(7) 0.011(5) 0.002(5) -0.008(5) -0.006(6)
C52A 0.029(7) 0.037(7) 0.030(7) 0.000(6) -0.002(5) -0.006(6)
C53 0.025(6) 0.040(7) 0.023(6) -0.007(5) -0.011(5) 0.002(6)
C53A 0.034(7) 0.041(7) 0.029(7) -0.011(6) -0.005(5) -0.012(6)
C53B 0.039(7) 0.048(8) 0.024(6) -0.007(6) -0.011(6) -0.008(6)
C53C 0.052(4) 0.067(4) 0.071(4) -0.035(3) -0.002(3) -0.008(3)
O53D 0.065(3) 0.079(3) 0.098(3) -0.033(2) -0.040(2) -0.009(2)
C53E 0.092(5) 0.127(6) 0.104(6) -0.032(5) -0.049(4) -0.008(5)
O53F 0.099(4) 0.100(4) 0.078(3) -0.012(3) -0.021(3) -0.031(3)
C54 0.029(6) 0.029(7) 0.021(6) -0.006(5) -0.011(5) -0.007(5)
C55 0.038(7) 0.040(8) 0.024(6) -0.014(5) -0.006(5) -0.012(6)
C56 0.022(6) 0.023(6) 0.026(6) -0.010(5) -0.008(5) 0.001(5)
C57 0.038(7) 0.037(7) 0.023(6) -0.008(5) -0.006(5) -0.009(6)
C57A 0.053(9) 0.043(8) 0.040(8) -0.010(6) -0.006(6) -0.015(7)
C57B 0.127(15) 0.051(10) 0.040(8) -0.021(7) -0.028(9) -0.002(10)
C57C 0.052(4) 0.067(4) 0.071(4) -0.035(3) -0.002(3) -0.008(3)
O57D 0.065(3) 0.079(3) 0.098(3) -0.033(2) -0.040(2) -0.009(2)
C57E 0.092(5) 0.127(6) 0.104(6) -0.032(5) -0.049(4) -0.008(5)
O57F 0.099(4) 0.100(4) 0.078(3) -0.012(3) -0.021(3) -0.031(3)
C58 0.039(7) 0.026(7) 0.041(7) -0.002(5) -0.027(6) -0.014(6)
C58A 0.051(8) 0.038(8) 0.038(7) 0.006(6) -0.019(6) -0.023(7)
C59 0.029(6) 0.018(6) 0.035(7) -0.008(5) -0.010(5) -0.002(5)
C60 0.056(8) 0.025(7) 0.022(6) 0.004(5) -0.019(6) -0.019(6)
C61 0.029(6) 0.042(7) 0.026(6) -0.010(5) 0.001(5) -0.020(6)
C62 0.031(7) 0.044(8) 0.025(6) -0.008(5) -0.002(5) -0.021(6)
N63 0.029(5) 0.035(6) 0.012(4) -0.007(4) -0.006(4) -0.012(5)
N64 0.030(5) 0.016(5) 0.041(6) -0.003(4) -0.009(5) -0.006(4)
C65 0.043(8) 0.063(9) 0.023(6) -0.004(6) 0.001(6) -0.037(7)
C66 0.039(8) 0.081(11) 0.023(7) 0.005(7) 0.010(6) -0.007(8)
C67 0.036(7) 0.055(8) 0.020(6) 0.010(6) -0.014(5) -0.021(6)
C68 0.052(8) 0.113(12) 0.018(6) -0.002(7) 0.005(6) -0.060(9)
C69 0.035(7) 0.036(7) 0.019(6) -0.005(5) 0.011(5) -0.018(6)
C70 0.048(8) 0.046(8) 0.071(10) -0.022(7) 0.014(7) -0.037(7)
C71 0.058(9) 0.034(7) 0.044(8) -0.013(6) 0.002(6) -0.029(7)
C72 0.051(8) 0.048(8) 0.068(9) 0.003(7) -0.039(7) -0.032(7)
C81 0.022(6) 0.025(6) 0.028(6) -0.002(5) -0.006(5) -0.011(5)
C82 0.019(6) 0.033(7) 0.029(7) -0.010(5) -0.006(5) 0.004(5)
C82A 0.034(7) 0.028(7) 0.026(6) 0.000(5) -0.004(5) -0.019(6)
C82B 0.021(6) 0.030(7) 0.044(8) 0.002(6) 0.011(5) -0.005(6)
C82C 0.024(6) 0.021(6) 0.023(6) 0.005(5) -0.014(5) 0.002(5)
C83 0.020(6) 0.033(7) 0.023(6) -0.002(5) -0.002(5) -0.005(5)
C83A 0.034(7) 0.034(7) 0.023(6) -0.010(5) 0.004(5) -0.014(6)
C83B 0.025(6) 0.032(7) 0.025(6) -0.005(5) -0.003(5) -0.009(6)
C84 0.022(6) 0.021(6) 0.026(6) 0.002(5) -0.008(5) -0.006(5)
C85 0.015(5) 0.029(7) 0.019(6) -0.003(5) -0.009(5) 0.006(5)
C86 0.025(6) 0.024(6) 0.020(6) 0.002(5) -0.008(5) -0.010(5)
C87 0.020(6) 0.037(7) 0.036(7) 0.004(6) -0.011(5) -0.015(6)
C87A 0.022(6) 0.037(7) 0.027(6) -0.005(5) -0.003(5) -0.011(5)
C87B 0.027(7) 0.047(8) 0.020(6) -0.003(5) -0.007(5) -0.005(6)
C87C 0.022(7) 0.058(9) 0.028(7) 0.019(7) -0.006(5) -0.001(7)
C88 0.032(7) 0.025(6) 0.026(6) 0.004(5) -0.006(5) -0.006(6)
C88A 0.042(8) 0.033(7) 0.038(8) 0.004(6) -0.001(6) -0.015(6)
C88B 0.044(9) 0.043(9) 0.058(10) 0.016(8) 0.000(7) -0.014(7)
C89 0.024(6) 0.031(7) 0.032(7) -0.001(5) -0.004(5) -0.006(6)
C90 0.028(6) 0.022(6) 0.035(7) 0.000(5) -0.005(5) -0.009(5)
C91 0.024(6) 0.024(7) 0.051(8) -0.002(6) -0.009(6) -0.005(6)
C92 0.031(7) 0.016(6) 0.052(8) -0.003(6) -0.018(6) -0.003(5)
C92A 0.058(9) 0.036(8) 0.048(8) -0.004(6) -0.018(7) -0.020(7)
C93 0.039(7) 0.027(7) 0.038(8) -0.007(6) -0.018(6) -0.008(6)
C93A 0.044(8) 0.026(7) 0.060(9) 0.002(6) -0.030(7) -0.008(6)
C93B 0.043(8) 0.040(8) 0.039(7) -0.014(6) -0.014(6) -0.006(6)
C93C 0.052(4) 0.067(4) 0.071(4) -0.035(3) -0.002(3) -0.008(3)
O93D 0.065(3) 0.079(3) 0.098(3) -0.033(2) -0.040(2) -0.009(2)
C93E 0.092(5) 0.127(6) 0.104(6) -0.032(5) -0.049(4) -0.008(5)
O93F 0.099(4) 0.100(4) 0.078(3) -0.012(3) -0.021(3) -0.031(3)
C94 0.023(6) 0.031(7) 0.042(8) -0.010(6) -0.017(6) 0.005(6)
C95 0.034(7) 0.034(7) 0.031(7) -0.007(6) -0.011(6) -0.007(6)
C96 0.028(6) 0.025(6) 0.025(6) -0.007(5) -0.011(5) 0.003(5)
C97 0.037(7) 0.036(7) 0.021(6) -0.002(5) -0.010(5) -0.008(6)
C97A 0.023(6) 0.042(8) 0.044(8) -0.010(6) -0.016(6) 0.004(6)
C97B 0.023(6) 0.045(8) 0.034(7) -0.016(6) -0.004(5) 0.000(6)
C97C 0.052(4) 0.067(4) 0.071(4) -0.035(3) -0.002(3) -0.008(3)
O97D 0.065(3) 0.079(3) 0.098(3) -0.033(2) -0.040(2) -0.009(2)
C97E 0.092(5) 0.127(6) 0.104(6) -0.032(5) -0.049(4) -0.008(5)
O97F 0.099(4) 0.100(4) 0.078(3) -0.012(3) -0.021(3) -0.031(3)
C98 0.030(7) 0.032(7) 0.025(6) 0.002(5) -0.016(5) 0.000(6)
C98A 0.036(7) 0.034(7) 0.025(6) -0.001(5) -0.003(5) -0.005(6)
C99 0.024(6) 0.030(7) 0.027(6) -0.008(5) -0.007(5) 0.001(6)
C100 0.029(7) 0.039(7) 0.022(6) -0.005(5) -0.007(5) -0.002(6)
C101 0.024(6) 0.030(7) 0.035(7) -0.002(5) -0.006(5) -0.013(5)
C102 0.038(7) 0.034(7) 0.018(6) 0.001(5) -0.010(5) -0.011(6)
N103 0.025(5) 0.028(6) 0.040(6) -0.010(5) -0.007(5) -0.002(5)
N104 0.027(5) 0.020(5) 0.026(5) -0.005(4) -0.002(4) -0.003(4)
C105 0.041(7) 0.034(7) 0.029(7) 0.004(5) -0.004(6) -0.023(6)
C109 0.028(7) 0.084(11) 0.030(7) 0.019(7) -0.002(6) -0.008(7)
C121 0.016(6) 0.033(7) 0.030(7) 0.003(5) -0.014(5) -0.008(5)
C122 0.023(6) 0.027(7) 0.048(8) -0.002(6) -0.003(6) -0.006(6)
C222 0.030(7) 0.043(8) 0.046(8) 0.005(6) -0.017(6) -0.010(6)
C322 0.039(8) 0.052(9) 0.042(8) 0.002(6) -0.018(6) -0.024(7)
C422 0.046(8) 0.022(7) 0.068(10) 0.006(6) -0.035(7) -0.018(6)
C123 0.036(7) 0.024(6) 0.027(7) -0.001(5) -0.009(5) -0.007(6)
C223 0.032(7) 0.033(7) 0.036(7) -0.001(6) -0.004(6) -0.012(6)
C323 0.046(8) 0.026(7) 0.035(7) 0.007(5) -0.023(6) -0.009(6)
C124 0.025(6) 0.033(7) 0.019(6) -0.009(5) -0.007(5) -0.009(5)
C125 0.030(7) 0.031(7) 0.028(7) -0.016(5) -0.003(5) -0.006(6)
C126 0.027(6) 0.021(6) 0.026(6) -0.006(5) -0.003(5) -0.009(5)
C127 0.027(6) 0.026(6) 0.026(6) -0.010(5) 0.002(5) -0.001(5)
C227 0.041(7) 0.029(7) 0.027(7) 0.001(5) -0.009(6) -0.005(6)
C327 0.043(8) 0.047(9) 0.033(8) -0.003(6) 0.000(6) 0.006(7)
C427 0.054(9) 0.032(8) 0.021(7) -0.001(6) -0.003(6) 0.018(7)
C128 0.018(6) 0.014(6) 0.039(7) -0.007(5) -0.003(5) 0.009(5)
C228 0.033(7) 0.024(7) 0.038(7) 0.009(5) 0.001(6) -0.005(6)
C328 0.041(8) 0.028(7) 0.048(9) 0.018(7) 0.005(7) 0.007(6)
C129 0.029(6) 0.022(6) 0.028(6) 0.002(5) -0.001(5) -0.006(5)
C130 0.025(6) 0.019(6) 0.035(7) -0.006(5) -0.008(5) 0.000(5)
C131 0.023(6) 0.031(7) 0.028(7) -0.002(5) -0.010(5) -0.003(5)
C132 0.043(7) 0.043(8) 0.021(6) 0.001(5) -0.007(6) -0.025(6)
C232 0.078(10) 0.054(9) 0.047(8) -0.005(7) -0.032(8) -0.034(8)
C233 0.057(9) 0.046(8) 0.044(8) -0.018(6) -0.007(7) -0.024(7)
C333 0.057(9) 0.061(10) 0.052(9) -0.031(7) -0.017(7) -0.009(8)
C433 0.052(4) 0.067(4) 0.071(4) -0.035(3) -0.002(3) -0.008(3)
O533 0.065(3) 0.079(3) 0.098(3) -0.033(2) -0.040(2) -0.009(2)
C633 0.092(5) 0.127(6) 0.104(6) -0.032(5) -0.049(4) -0.008(5)
O733 0.099(4) 0.100(4) 0.078(3) -0.012(3) -0.021(3) -0.031(3)
C133 0.048(8) 0.037(8) 0.050(8) 0.002(6) -0.038(7) -0.008(7)
C134 0.032(7) 0.040(7) 0.029(7) -0.001(6) -0.015(6) -0.017(6)
C135 0.030(7) 0.028(7) 0.041(7) -0.012(6) -0.013(6) -0.006(6)
C136 0.029(7) 0.032(7) 0.033(7) -0.008(6) -0.013(6) 0.005(6)
C137 0.026(7) 0.037(8) 0.031(7) 0.005(6) -0.005(5) -0.006(6)
C237 0.071(10) 0.052(9) 0.041(8) -0.016(7) 0.013(7) -0.027(8)
C337 0.088(13) 0.077(12) 0.099(13) -0.062(11) 0.049(10) -0.034(11)
C437 0.052(4) 0.067(4) 0.071(4) -0.035(3) -0.002(3) -0.008(3)
O537 0.065(3) 0.079(3) 0.098(3) -0.033(2) -0.040(2) -0.009(2)
C637 0.092(5) 0.127(6) 0.104(6) -0.032(5) -0.049(4) -0.008(5)
O737 0.099(4) 0.100(4) 0.078(3) -0.012(3) -0.021(3) -0.031(3)
C138 0.030(7) 0.047(8) 0.021(6) 0.005(6) -0.001(5) -0.010(6)
C238 0.035(7) 0.056(9) 0.039(7) 0.014(6) -0.017(6) -0.020(7)
C139 0.033(7) 0.029(7) 0.022(6) 0.004(5) 0.000(5) -0.009(6)
C140 0.027(6) 0.039(7) 0.022(6) 0.008(5) -0.012(5) -0.007(6)
C141 0.031(7) 0.024(7) 0.042(7) -0.003(5) -0.006(6) -0.008(6)
C142 0.023(6) 0.027(6) 0.022(6) -0.006(5) 0.002(5) -0.008(5)
N143 0.026(5) 0.019(5) 0.031(5) -0.008(4) -0.009(4) -0.003(4)
N144 0.036(6) 0.037(6) 0.021(5) -0.006(4) -0.006(4) -0.010(5)
C145 0.059(7) 0.064(7) 0.034(5) -0.001(5) -0.008(5) -0.025(6)
C146 0.069(11) 0.080(12) 0.090(12) 0.009(9) -0.039(10) -0.037(10)
C147 0.084(12) 0.084(12) 0.082(12) 0.037(9) -0.046(10) -0.061(10)
C148 0.108(14) 0.081(12) 0.074(11) -0.001(9) -0.030(10) -0.068(11)
C149 0.059(7) 0.064(7) 0.034(5) -0.001(5) -0.008(5) -0.025(6)
C150 0.105(9) 0.125(10) 0.088(8) -0.008(7) 0.032(7) -0.031(8)
C151 0.105(9) 0.125(10) 0.088(8) -0.008(7) 0.032(7) -0.031(8)
C152 0.105(9) 0.125(10) 0.088(8) -0.008(7) 0.032(7) -0.031(8)

loop_
_atom_type_symbol
_atom_type_description
_atom_type_scat_dispersion_real
_atom_type_scat_dispersion_imag
_atom_type_scat_source
C C 0.0033 0.0016 'International Tables Vol C Tables 4.2.6.8 and 6.1.1.4'
H H 0 0 'International Tables Vol C Tables 4.2.6.8 and 6.1.1.4'
Br Br -0.2901 2.4595 'International Tables Vol C Tables 4.2.6.8 and 6.1.1.4'
N N 0.0061 0.0033 'International Tables Vol C Tables 4.2.6.8 and 6.1.1.4'
O O 0.0106 0.006 'International Tables Vol C Tables 4.2.6.8 and 6.1.1.4'

loop_
_geom_angle_atom_site_label_1
_geom_angle_atom_site_label_2
_geom_angle_atom_site_label_3
_geom_angle
C21 C1 C20 125.6(10)
C21 C1 C2 106.0(10)
C20 C1 C2 128.3(10)
C2A C2 C3 127.4(10)
C2A C2 C1 123.9(11)
C3 C2 C1 108.7(9)
C2 C2A C2B 131.2(12)
C2A C2B C2C 128.3(12)
C3B C2C C2B 124.0(12)
C3B C2C C25 121.9(12)
C2B C2C C25 114.1(11)
C2 C3 C3A 128.0(10)
C2 C3 C4 108.3(9)
C3A C3 C4 123.7(10)
C3B C3A C3 125.8(11)
C2C C3B C3A 134.8(12)
C21 C4 C5 127.0(10)
C21 C4 C3 105.7(10)
C5 C4 C3 127.2(10)
C6 C5 C4 126.2(10)
C5 C6 C22 127.3(10)
C5 C6 C7 124.8(10)
C22 C6 C7 108.0(10)
C7A C7 C8 128.0(10)
C7A C7 C6 125.9(10)
C8 C7 C6 106.0(9)
C7B C7A C7 128.5(11)
C7A C7B C7C 131.1(11)
C7B C7C C8B 124.8(12)
C7B C7C C29 116.0(11)
C8B C7C C29 119.2(12)
C8A C8 C7 126.8(10)
C8A C8 C9 123.4(10)
C7 C8 C9 109.8(9)
C8B C8A C8 128.9(11)
C8A C8B C7C 130.9(12)
C10 C9 C22 126.3(10)
C10 C9 C8 129.0(10)
C22 C9 C8 104.7(9)
C11 C10 C9 128.6(11)
C10 C11 N23 126.9(10)
C10 C11 C12 126.3(11)
N23 C11 C12 106.8(9)
C13 C12 C11 108.6(10)
C13 C12 C12A 129.0(10)
C11 C12 C12A 122.2(10)
C12 C13 C13A 128.8(10)
C12 C13 C14 106.2(9)
C13A C13 C14 124.9(10)
C13 C13A C13B 111.1(9)
C13C C13B C13A 108.9(10)
O13F C13C O13D 123.3(15)
O13F C13C C13B 126.6(14)
O13D C13C C13B 110.1(14)
C13C O13D C13E 112.3(13)
N23 C14 C15 124.9(10)
N23 C14 C13 110.2(9)
C15 C14 C13 124.8(10)
C14 C15 C16 127.6(10)
N24 C16 C15 124.6(10)
N24 C16 C17 107.9(10)
C15 C16 C17 127.5(11)
C18 C17 C16 106.4(10)
C18 C17 C17A 129.0(11)
C16 C17 C17A 124.5(11)
C17 C17A C17B 112.4(10)
C17C C17B C17A 113.3(11)
O17F C17C O17D 115.6(15)
O17F C17C C17B 128.8(17)
O17D C17C C17B 115.2(15)
C17C O17D C17E 126.5(14)
C17 C18 C19 108.6(10)
C17 C18 C18A 126.0(11)
C19 C18 C18A 125.3(10)
N24 C19 C20 126.1(10)
N24 C19 C18 109.2(9)
C20 C19 C18 124.7(10)
C19 C20 C1 128.7(11)
C1 C21 C4 110.9(10)
C6 C22 C9 111.1(10)
C14 N23 C11 108.0(9)
C16 N24 C19 107.8(9)
C26 C25 C27 107.4(12)
C26 C25 C28 106.0(13)
C27 C25 C28 113.5(12)
C26 C25 C2C 112.2(11)
C27 C25 C2C 111.3(10)
C28 C25 C2C 106.4(11)
C32 C29 C7C 109.4(12)
C32 C29 C31 121.7(14)
C7C C29 C31 112.3(12)
C32 C29 C30 102.7(13)
C7C C29 C30 108.0(11)
C31 C29 C30 101.2(14)
C61 C41 C42 109.1(9)
C61 C41 C60 125.2(10)
C42 C41 C60 125.6(9)
C43 C42 C42A 128.4(9)
C43 C42 C41 107.1(8)
C42A C42 C41 124.4(9)
C42B C42A C42 128.7(10)
C42A C42B C42C 130.4(10)
C43B C42C C42B 125.2(10)
C43B C42C C65 115.7(10)
C42B C42C C65 119.0(9)
C43A C43 C42 126.7(9)
C43A C43 C44 123.9(9)
C42 C43 C44 109.4(9)
C43B C43A C43 129.6(10)
C43A C43B C42C 130.7(11)
C45 C44 C43 127.4(9)
C45 C44 C61 128.2(9)
C43 C44 C61 104.5(9)
C44 C45 C46 125.7(9)
C45 C46 C47 126.3(9)
C45 C46 C62 127.8(10)
C47 C46 C62 105.9(9)
C47A C47 C48 126.1(9)
C47A C47 C46 126.5(9)
C48 C47 C46 107.4(8)
C47B C47A C47 130.0(10)
C47C C47B C47A 134.4(10)
C47B C47C C48B 122.6(10)
C47B C47C C69 120.4(9)
C48B C47C C69 116.9(9)
C47 C48 C48A 127.8(9)
C47 C48 C49 109.7(9)
C48A C48 C49 122.4(9)
C48B C48A C48 128.6(10)
C48A C48B C47C 130.4(10)
C62 C49 C50 124.7(10)
C62 C49 C48 106.0(9)
C50 C49 C48 129.3(10)
C51 C50 C49 128.5(10)
N63 C51 C50 127.4(10)
N63 C51 C52 108.9(9)
C50 C51 C52 123.6(10)
C53 C52 C52A 128.5(10)
C53 C52 C51 105.4(9)
C52A C52 C51 126.0(10)
C52 C53 C54 107.7(9)
C52 C53 C53A 125.5(10)
C54 C53 C53A 126.6(11)
C53 C53A C53B 114.2(9)
C53C C53B C53A 113.6(11)
O53F C53C O53D 122.1(15)
O53F C53C C53B 128.3(16)
O53D C53C C53B 109.5(14)
C53C O53D C53E 115.8(14)
N63 C54 C55 124.1(10)
N63 C54 C53 108.8(9)
C55 C54 C53 127.0(10)
C56 C55 C54 128.7(10)
C55 C56 N64 124.5(10)
C55 C56 C57 126.6(10)
N64 C56 C57 108.8(10)
C58 C57 C56 107.3(9)
C58 C57 C57A 129.1(11)
C56 C57 C57A 123.5(10)
C57 C57A C57B 112.8(10)
C57C C57B C57A 121.5(11)
O57D C57C O57F 121.0(12)
O57D C57C C57B 105.0(12)
O57F C57C C57B 133.6(14)
C57C O57D C57E 116.8(12)
C57 C58 C59 107.3(10)
C57 C58 C58A 128.6(10)
C59 C58 C58A 124.1(10)
N64 C59 C60 131.8(10)
N64 C59 C58 106.5(9)
C60 C59 C58 121.6(10)
C59 C60 C41 123.9(10)
C41 C61 C44 109.6(9)
C49 C62 C46 110.8(10)
C54 N63 C51 109.1(9)
C56 N64 C59 110.0(9)
C68 C65 C67 106.6(9)
C68 C65 C42C 114.3(10)
C67 C65 C42C 109.3(9)
C68 C65 C66 108.8(11)
C67 C65 C66 110.5(10)
C42C C65 C66 107.3(9)
C70 C69 C47C 112.1(9)
C70 C69 C72 111.7(10)
C47C C69 C72 106.7(9)
C70 C69 C71 105.3(9)
C47C C69 C71 113.8(9)
C72 C69 C71 107.2(9)
C101 C81 C100 126.1(10)
C101 C81 C82 107.4(9)
C100 C81 C82 126.6(10)
C82A C82 C81 126.7(10)
C82A C82 C83 126.0(10)
C81 C82 C83 107.3(10)
C82B C82A C82 130.1(10)
C82A C82B C82C 132.7(11)
C83B C82C C82B 121.5(10)
C83B C82C C105 117.9(9)
C82B C82C C105 120.4(10)
C83A C83 C84 126.2(10)
C83A C83 C82 125.9(10)
C84 C83 C82 107.8(9)
C83 C83A C83B 130.4(10)
C83A C83B C82C 133.1(10)
C101 C84 C85 126.3(10)
C101 C84 C83 106.7(9)
C85 C84 C83 127.0(10)
C86 C85 C84 126.5(10)
C85 C86 C102 127.7(10)
C85 C86 C87 125.7(10)
C102 C86 C87 106.6(9)
C87A C87 C86 125.7(10)
C87A C87 C88 126.5(10)
C86 C87 C88 107.7(10)
C87B C87A C87 130.5(11)
C87A C87B C87C 130.5(11)
C88B C87C C87B 122.8(11)
C88B C87C C109 118.8(13)
C87B C87C C109 118.5(13)
C88A C88 C87 128.1(10)
C88A C88 C89 124.8(11)
C87 C88 C89 107.1(9)
C88 C88A C88B 127.8(12)
C87C C88B C88A 133.7(13)
C102 C89 C90 128.1(10)
C102 C89 C88 106.4(10)
C90 C89 C88 125.3(10)
C91 C90 C89 126.3(11)
C90 C91 N103 129.5(11)
C90 C91 C92 125.4(11)
N103 C91 C92 104.7(10)
C93 C92 C92A 130.1(11)
C93 C92 C91 109.2(10)
C92A C92 C91 120.6(11)
C92 C93 C94 108.7(10)
C92 C93 C93A 129.1(11)
C94 C93 C93A 122.2(11)
C93 C93A C93B 117.2(9)
C93C C93B C93A 113.8(11)
O93F C93C O93D 121.5(15)
O93F C93C C93B 126.2(14)
O93D C93C C93B 111.2(14)
C93C O93D C93E 117.7(15)
C95 C94 N103 125.6(11)
C95 C94 C93 128.7(11)
N103 C94 C93 105.7(10)
C94 C95 C96 128.0(11)
N104 C96 C95 124.1(10)
N104 C96 C97 111.2(10)
C95 C96 C97 124.7(10)
C98 C97 C96 106.3(10)
C98 C97 C97A 127.8(11)
C96 C97 C97A 125.5(11)
C97 C97A C97B 118.7(9)
C97C C97B C97A 116.3(11)
O97F C97C O97D 120.0(15)
O97F C97C C97B 127.8(16)
O97D C97C C97B 112.2(14)
C97C O97D C97E 117.3(14)
C97 C98 C99 105.5(10)
C97 C98 C98A 127.9(10)
C99 C98 C98A 126.4(10)
N104 C99 C100 125.0(10)
N104 C99 C98 111.3(10)
C100 C99 C98 123.7(11)
C81 C100 C99 127.5(11)
C81 C101 C84 110.9(9)
C89 C102 C86 111.6(10)
C91 N103 C94 111.4(10)
C96 N104 C99 105.6(9)
C908 C105 C107 122(3)
C908 C105 C906 104(3)
C107 C105 C906 88(2)
C908 C105 C82C 113(3)
C107 C105 C82C 110.1(11)
C906 C105 C82C 118(2)
C107 C105 C108 107.7(12)
C906 C105 C108 118(2)
C82C C105 C108 112.3(11)
C908 C105 C106 89(3)
C107 C105 C106 109.9(11)
C82C C105 C106 110.6(10)
C108 C105 C106 106.2(11)
C908 C105 C907 111(3)
C906 C105 C907 108(3)
C82C C105 C907 103(2)
C108 C105 C907 94(2)
C106 C105 C907 129(2)
C911 C109 C110 133.7(18)
C110 C109 C112 119.8(18)
C911 C109 C87C 114.2(15)
C110 C109 C87C 111.0(14)
C112 C109 C87C 103.6(12)
C911 C109 C910 117.9(18)
C110 C109 C910 51.2(14)
C112 C109 C910 145.9(15)
C87C C109 C910 110.1(12)
C911 C109 C111 66.4(17)
C110 C109 C111 108.7(16)
C112 C109 C111 105.4(16)
C87C C109 C111 107.6(14)
C910 C109 C111 60.0(13)
C911 C109 C912 104.8(18)
C110 C109 C912 48.2(14)
C112 C109 C912 74.3(15)
C87C C109 C912 110.7(13)
C910 C109 C912 97.6(15)
C111 C109 C912 140.7(13)
C141 C121 C140 128.1(11)
C141 C121 C122 107.6(10)
C140 C121 C122 124.1(10)
C222 C122 C123 127.5(11)
C222 C122 C121 125.7(11)
C123 C122 C121 106.7(10)
C122 C222 C322 131.4(12)
C422 C322 C222 128.7(12)
C323 C422 C322 126.2(11)
C323 C422 C145 118.9(11)
C322 C422 C145 114.8(11)
C122 C123 C223 126.4(11)
C122 C123 C124 110.0(10)
C223 C123 C124 123.6(10)
C323 C223 C123 129.7(11)
C422 C323 C223 130.0(11)
C125 C124 C123 129.5(10)
C125 C124 C141 126.3(10)
C123 C124 C141 104.0(9)
C124 C125 C126 128.7(10)
C125 C126 C142 127.5(10)
C125 C126 C127 126.3(10)
C142 C126 C127 106.2(9)
C227 C127 C126 126.2(11)
C227 C127 C128 125.7(10)
C126 C127 C128 108.0(9)
C127 C227 C327 131.3(12)
C227 C327 C427 130.3(13)
C328 C427 C327 123.7(12)
C328 C427 C149 119.8(14)
C327 C427 C149 116.1(12)
C228 C128 C127 128.9(10)
C228 C128 C129 123.8(10)
C127 C128 C129 107.3(9)
C328 C228 C128 125.4(12)
C427 C328 C228 133.8(13)
C130 C129 C142 126.9(10)
C130 C129 C128 128.1(10)
C142 C129 C128 105.1(9)
C131 C130 C129 126.6(11)
C130 C131 N143 127.8(10)
C130 C131 C132 122.1(10)
N143 C131 C132 110.1(9)
C133 C132 C232 129.4(11)
C133 C132 C131 103.8(10)
C232 C132 C131 126.7(10)
C333 C233 C133 111.6(10)
C433 C333 C233 111.9(12)
O733 C433 O533 122.3(16)
O733 C433 C333 123.5(15)
O533 C433 C333 114.0(15)
C433 O533 C633 116.4(14)
C132 C133 C134 108.9(11)
C132 C133 C233 127.3(12)
C134 C133 C233 123.6(12)
N143 C134 C135 127.3(10)
N143 C134 C133 109.0(10)
C135 C134 C133 123.6(11)
C134 C135 C136 127.9(11)
N144 C136 C137 108.4(11)
N144 C136 C135 121.9(11)
C137 C136 C135 129.6(11)
C138 C137 C136 108.2(11)
C138 C137 C237 126.6(11)
C136 C137 C237 125.2(12)
C137 C237 C337 111.8(12)
C237 C337 C437 111.8(12)
O537 C437 O737 131.6(18)
O537 C437 C337 110.6(15)
O737 C437 C337 117.8(15)
C437 O537 C637 110.5(13)
C137 C138 C139 109.1(10)
C137 C138 C238 127.9(11)
C139 C138 C238 123.0(11)
C140 C139 N144 129.8(10)
C140 C139 C138 126.3(11)
N144 C139 C138 103.9(10)
C139 C140 C121 125.6(11)
C121 C141 C124 111.4(10)
C129 C142 C126 112.8(9)
C134 N143 C131 108.0(9)
C136 N144 C139 110.4(9)
C146 C145 C148 105.8(12)
C146 C145 C422 112.4(12)
C148 C145 C422 112.9(11)
C146 C145 C147 110.8(12)
C148 C145 C147 106.5(12)
C422 C145 C147 108.3(10)
C151 C149 C152 125.1(14)
C151 C149 C427 111.6(12)
C152 C149 C427 111.4(11)
C151 C149 C150 99.4(12)
C152 C149 C150 95.5(12)
C427 C149 C150 111.0(12)

loop_
_geom_bond_atom_site_label_1
_geom_bond_atom_site_label_2
_geom_bond_distance
C106 C105 1.55(2)
C107 C105 1.50(2)
C108 C105 1.55(2)
C906 C105 1.52(6)
C907 C105 1.62(7)
C908 C105 1.38(7)
C110 C109 1.36(2)
C111 C109 1.61(3)
C112 C109 1.51(3)
C911 C109 1.32(3)
C910 C109 1.60(3)
C1 C21 1.383(14)
C1 C20 1.409(15)
C1 C2 1.453(14)
C2 C2A 1.370(15)
C2 C3 1.389(14)
C2A C2B 1.402(16)
C2B C2C 1.433(17)
C2C C3B 1.326(16)
C2C C25 1.548(16)
C3 C3A 1.428(14)
C3 C4 1.441(14)
C3A C3B 1.402(15)
C4 C21 1.421(15)
C4 C5 1.424(15)
C5 C6 1.384(14)
C6 C22 1.388(14)
C6 C7 1.440(14)
C7 C7A 1.392(14)
C7 C8 1.425(14)
C7A C7B 1.378(15)
C7B C7C 1.389(16)
C7C C8B 1.400(16)
C7C C29 1.527(17)
C8 C8A 1.397(14)
C8 C9 1.445(15)
C8A C8B 1.383(15)
C9 C10 1.390(15)
C9 C22 1.419(15)
C10 C11 1.353(15)
C11 N23 1.397(13)
C11 C12 1.472(14)
C12 C13 1.323(14)
C12 C12A 1.508(14)
C13 C13A 1.472(14)
C13 C14 1.473(15)
C13A C13B 1.538(15)
C13B C13C 1.506(19)
C13C O13F 1.200(17)
C13C O13D 1.358(16)
O13D C13E 1.542(19)
C14 N23 1.329(13)
C14 C15 1.388(15)
C15 C16 1.396(15)
C16 N24 1.355(13)
C16 C17 1.468(15)
C17 C18 1.324(15)
C17 C17A 1.519(15)
C17A C17B 1.557(17)
C17B C17C 1.443(19)
C17C O17F 1.215(17)
C17C O17D 1.300(17)
O17D C17E 1.503(18)
C18 C19 1.415(14)
C18 C18A 1.534(15)
C19 N24 1.357(13)
C19 C20 1.389(15)
C25 C26 1.510(19)
C25 C27 1.518(17)
C25 C28 1.543(19)
C29 C32 1.52(2)
C29 C31 1.54(2)
C29 C30 1.63(2)
C41 C61 1.365(14)
C41 C42 1.435(14)
C41 C60 1.477(14)
C42 C43 1.404(13)
C42 C42A 1.413(13)
C42A C42B 1.359(14)
C42B C42C 1.407(15)
C42C C43B 1.395(14)
C42C C65 1.549(15)
C43 C43A 1.386(13)
C43 C44 1.449(14)
C43A C43B 1.379(14)
C44 C45 1.374(14)
C44 C61 1.455(14)
C45 C46 1.404(14)
C46 C47 1.443(14)
C46 C62 1.443(14)
C47 C47A 1.373(13)
C47 C48 1.406(13)
C47A C47B 1.364(14)
C47B C47C 1.342(13)
C47C C48B 1.445(14)
C47C C69 1.534(14)
C48 C48A 1.432(14)
C48 C49 1.448(14)
C48A C48B 1.373(14)
C49 C62 1.385(14)
C49 C50 1.402(14)
C50 C51 1.364(14)
C51 N63 1.363(13)
C51 C52 1.474(14)
C52 C53 1.375(15)
C52 C52A 1.451(14)
C53 C54 1.455(15)
C53 C53A 1.496(14)
C53A C53B 1.540(14)
C53B C53C 1.480(18)
C53C O53F 1.186(17)
C53C O53D 1.330(17)
O53D C53E 1.440(18)
C54 N63 1.351(12)
C54 C55 1.413(15)
C55 C56 1.326(14)
C56 N64 1.349(13)
C56 C57 1.446(15)
C57 C58 1.364(15)
C57 C57A 1.483(15)
C57A C57B 1.483(17)
C57B C57C 1.419(13)
C57C O57D 1.262(12)
C57C O57F 1.266(12)
O57D C57E 1.556(14)
C58 C59 1.476(14)
C58 C58A 1.500(15)
C59 N64 1.378(13)
C59 C60 1.382(14)
C65 C68 1.488(15)
C65 C67 1.539(14)
C65 C66 1.550(17)
C69 C70 1.517(15)
C69 C72 1.538(15)
C69 C71 1.574(14)
C81 C101 1.400(14)
C81 C100 1.413(14)
C81 C82 1.422(14)
C82 C82A 1.396(14)
C82 C83 1.462(14)
C82A C82B 1.360(15)
C82B C82C 1.403(15)
C82C C83B 1.396(14)
C82C C105 1.528(15)
C83 C83A 1.365(14)
C83 C84 1.420(14)
C83A C83B 1.374(14)
C84 C101 1.415(14)
C84 C85 1.417(14)
C85 C86 1.382(14)
C86 C102 1.413(14)
C86 C87 1.420(14)
C87 C87A 1.399(15)
C87 C88 1.434(15)
C87A C87B 1.358(14)
C87B C87C 1.448(17)
C87C C88B 1.376(18)
C87C C109 1.541(16)
C88 C88A 1.386(15)
C88 C89 1.461(15)
C88A C88B 1.389(17)
C89 C102 1.363(15)
C89 C90 1.439(15)
C90 C91 1.338(15)
C91 N103 1.366(14)
C91 C92 1.484(15)
C92 C93 1.321(15)
C92 C92A 1.475(15)
C93 C94 1.455(16)
C93 C93A 1.484(15)
C93A C93B 1.499(15)
C93B C93C 1.442(17)
C93C O93F 1.215(16)
C93C O93D 1.320(17)
O93D C93E 1.467(16)
C94 C95 1.355(15)
C94 N103 1.390(13)
C95 C96 1.409(15)
C96 N104 1.352(13)
C96 C97 1.442(15)
C97 C98 1.378(15)
C97 C97A 1.482(15)
C97A C97B 1.504(14)
C97B C97C 1.464(18)
C97C O97F 1.184(17)
C97C O97D 1.339(17)
O97D C97E 1.463(18)
C98 C99 1.440(14)
C98 C98A 1.491(15)
C99 N104 1.368(13)
C99 C100 1.426(15)
C121 C141 1.353(14)
C121 C140 1.439(15)
C121 C122 1.453(15)
C122 C222 1.378(15)
C122 C123 1.402(15)
C222 C322 1.395(16)
C322 C422 1.395(17)
C422 C323 1.379(16)
C422 C145 1.533(17)
C123 C223 1.410(15)
C123 C124 1.432(15)
C223 C323 1.405(15)
C124 C125 1.362(14)
C124 C141 1.443(14)
C125 C126 1.363(14)
C126 C142 1.406(14)
C126 C127 1.441(14)
C127 C227 1.369(14)
C127 C128 1.442(15)
C227 C327 1.371(16)
C327 C427 1.414(19)
C427 C328 1.364(18)
C427 C149 1.505(17)
C128 C228 1.411(15)
C128 C129 1.484(14)
C228 C328 1.409(16)
C129 C130 1.392(14)
C129 C142 1.397(14)
C130 C131 1.365(14)
C131 N143 1.374(13)
C131 C132 1.498(15)
C132 C133 1.345(16)
C132 C232 1.432(16)
C233 C333 1.504(16)
C233 C133 1.535(16)
C333 C433 1.429(19)
C433 O733 1.227(17)
C433 O533 1.336(16)
O533 C633 1.488(19)
C133 C134 1.483(16)
C134 N143 1.329(13)
C134 C135 1.373(15)
C135 C136 1.407(16)
C136 N144 1.380(13)
C136 C137 1.394(15)
C137 C138 1.355(16)
C137 C237 1.471(16)
C237 C337 1.56(2)
C337 C437 1.60(2)
C437 O537 1.216(16)
C437 O737 1.220(17)
O537 C637 1.498(19)
C138 C139 1.473(15)
C138 C238 1.498(15)
C139 C140 1.356(15)
C139 N144 1.388(13)
C145 C146 1.507(18)
C145 C148 1.523(18)
C145 C147 1.576(18)
C149 C151 1.444(14)
C149 C152 1.480(14)
C149 C150 1.606(15)
